data_7128470
loop_
_publ_author_name
'Yamada, Manabu'
'Uemure, Fumiya'
'Katagiri, Hiroshi'
'Akimoto, Kazuhiko'
'Hamada, Fumio'

_publ_section_title
;
 Selective separation of branched alkane vapor by thiacalixarene
 supramolecular crystals having shape-recognition properties.
;
_journal_issue 51
_journal_name_full 'Chemical communications (Cambridge, England)'
_journal_page_first 6237
_journal_page_last 6240
_journal_paper_doi 10.1039/d1cc01931g
_journal_volume 57
_journal_year 2021
_chemical_formula_moiety 'C36 H36 Br4 O4 S4, 0.5(C8 H18)'
_chemical_formula_sum 'C40 H45 Br4 O4 S4'
_chemical_formula_weight 1037.64
_space_group_crystal_system monoclinic
_space_group_IT_number 14
_space_group_name_Hall '-P 2ybc'
_space_group_name_H-M_alt 'P 1 21/c 1'
_atom_sites_solution_hydrogens geom
_atom_sites_solution_primary direct
_atom_sites_solution_secondary difmap
_audit_creation_method SHELXL-2014/7
_audit_update_record
;
2021-05-12 deposited with the CCDC.	2021-05-28 downloaded from the CCDC.
;
_cell_angle_alpha 90
_cell_angle_beta 113.624(3)
_cell_angle_gamma 90
_cell_formula_units_Z 12
_cell_length_a 23.9691(5)
_cell_length_b 31.1812(6)
_cell_length_c 19.7005(5)
_cell_measurement_reflns_used 46061
_cell_measurement_temperature 173
_cell_measurement_theta_max 27.0940
_cell_measurement_theta_min 1.8900
_cell_volume 13489.9(6)
_computing_cell_refinement 'CrysAlisPro 1.171.40.53 (Rigaku OD, 2019)'
_computing_data_collection 'CrysAlisPro 1.171.40.53 (Rigaku OD, 2019)'
_computing_data_reduction 'CrysAlisPro 1.171.40.53 (Rigaku OD, 2019)'
_computing_molecular_graphics 'ORTEP-3 for Windows (Farrugia, 2012)'
_computing_publication_material 'Yadokari-XG (Wakita, Nemoto et al., 2009)'
_computing_structure_refinement 'SHELXL-2018/1 (Sheldrick, 2018)'
_computing_structure_solution 'SHELXT (Sheldrick, 2015)'
_diffrn_ambient_temperature 173
_diffrn_detector_area_resol_mean 28.5714
_diffrn_measured_fraction_theta_full 0.999
_diffrn_measured_fraction_theta_max 0.998
_diffrn_measurement_device_type 'Rigaku Saturn 70 CCD area detector'
_diffrn_measurement_method \w
_diffrn_radiation_type MoK\a
_diffrn_radiation_wavelength 0.71073
_diffrn_reflns_av_unetI/netI 0.0448
_diffrn_reflns_Laue_measured_fraction_full 0.999
_diffrn_reflns_Laue_measured_fraction_max 0.998
_diffrn_reflns_limit_h_max 27
_diffrn_reflns_limit_h_min -29
_diffrn_reflns_limit_k_max 38
_diffrn_reflns_limit_k_min -19
_diffrn_reflns_limit_l_max 24
_diffrn_reflns_limit_l_min -6
_diffrn_reflns_number 26470
_diffrn_reflns_point_group_measured_fraction_full 0.999
_diffrn_reflns_point_group_measured_fraction_max 0.998
_diffrn_reflns_theta_full 25.242
_diffrn_reflns_theta_max 26.000
_diffrn_reflns_theta_min 1.602
_diffrn_source 'Rotating Anode'
_exptl_absorpt_coefficient_mu 3.802
_exptl_absorpt_correction_T_max 1.00000
_exptl_absorpt_correction_T_min 0.69792
_exptl_absorpt_correction_type multi-scan
_exptl_absorpt_process_details
;
CrysAlisPro 1.171.40.53 (Rigaku Oxford Diffraction, 2019)
Empirical absorption correction using spherical harmonics,
 implemented in SCALE3 ABSPACK scaling algorithm.
;
_exptl_crystal_colour colorless
_exptl_crystal_density_diffrn 1.533
_exptl_crystal_description prism
_exptl_crystal_F_000 6252
_exptl_crystal_recrystallization_method 'Re-crystallisation from solvent: chloroform and isooctane'
_exptl_crystal_size_max 0.250
_exptl_crystal_size_mid 0.250
_exptl_crystal_size_min 0.200
_refine_diff_density_max 1.048
_refine_diff_density_min -0.628
_refine_diff_density_rms 0.111
_refine_ls_extinction_method none
_refine_ls_goodness_of_fit_ref 1.027
_refine_ls_hydrogen_treatment constr
_refine_ls_matrix_type full
_refine_ls_number_parameters 1568
_refine_ls_number_reflns 26470
_refine_ls_number_restraints 534
_refine_ls_restrained_S_all 1.022
_refine_ls_R_factor_all 0.1031
_refine_ls_R_factor_gt 0.0622
_refine_ls_shift/su_max 0.001
_refine_ls_shift/su_mean 0.000
_refine_ls_structure_factor_coef Fsqd
_refine_ls_weighting_details 'w=1/[\s^2^(Fo^2^)+(0.0753P)^2^+30.2725P] where P=(Fo^2^+2Fc^2^)/3'
_refine_ls_weighting_scheme calc
_refine_ls_wR_factor_gt 0.1512
_refine_ls_wR_factor_ref 0.1780
_reflns_Friedel_coverage 0.000
_reflns_number_gt 17431
_reflns_number_total 26470
_reflns_threshold_expression 'I > 2\s(I)'
_cod_data_source_file d1cc01931g2.cif
_cod_data_source_block 20200704_yamada_no3_-100__tw
_cod_depositor_comments 'Adding full bibliography for 7128470.cif.'
_cod_original_sg_symbol_H-M 'P 21/c'
_cod_database_code 7128470
_shelx_shelxl_version_number 2014/7
_shelx_space_group_comment
;
The symmetry employed for this shelxl refinement is uniquely defined
by the following loop, which should always be used as a source of
symmetry information in preference to the above space-group names.
They are only intended as comments.
;
_shelx_estimated_absorpt_t_min 0.450
_shelx_estimated_absorpt_t_max 0.517
_oxdiff_exptl_absorpt_empirical_full_min 0.837
_oxdiff_exptl_absorpt_empirical_full_max 1.406
_oxdiff_exptl_absorpt_empirical_details
;
Empirical correction (ABSPACK) includes:
- Absorption correction using spherical harmonics
- Frame scaling
- Detector area scaling
;

loop_
_space_group_symop_operation_xyz
'x, y, z'
'-x, y+1/2, -z+1/2'
'-x, -y, -z'
'x, -y-1/2, z-1/2'

loop_
_atom_site_label
_atom_site_type_symbol
_atom_site_fract_x
_atom_site_fract_y
_atom_site_fract_z
_atom_site_U_iso_or_equiv
_atom_site_adp_type
_atom_site_occupancy
_atom_site_site_symmetry_order
_atom_site_calc_flag
_atom_site_refinement_flags_posn
_atom_site_refinement_flags_adp
_atom_site_refinement_flags_occupancy
_atom_site_disorder_assembly
_atom_site_disorder_group
S1 S 0.44032(8) 0.19758(6) 0.06430(9) 0.0523(4) Uani 1 1 d . . . . .
S2 S 0.58667(8) 0.34158(5) 0.16526(10) 0.0535(4) Uani 1 1 d . . . . .
S3 S 0.57429(8) 0.32560(6) 0.44075(9) 0.0573(4) Uani 1 1 d . . . . .
S4 S 0.41718(7) 0.18680(6) 0.33310(8) 0.0528(4) Uani 1 1 d . . . . .
Br1 Br 0.23209(3) 0.25554(3) 0.08948(4) 0.0659(2) Uani 1 1 d . . . . .
Br2 Br 0.68935(3) 0.18471(3) 0.15767(5) 0.0673(2) Uani 1 1 d . . . . .
Br3 Br 0.45175(4) 0.45507(3) 0.25062(5) 0.0753(2) Uani 1 1 d . . . . .
Br4 Br 0.65373(3) 0.16164(3) 0.52862(4) 0.0703(2) Uani 1 1 d . . . . .
C1 C 0.4274(2) 0.19746(18) 0.1980(3) 0.0386(13) Uani 1 1 d . . . . .
C2 C 0.4028(3) 0.20873(19) 0.1236(3) 0.0412(13) Uani 1 1 d . . . . .
C3 C 0.3443(3) 0.22550(19) 0.0909(3) 0.0446(14) Uani 1 1 d . . . . .
H3 H 0.3275 0.2332 0.0400 0.053 Uiso 1 1 calc R U . . .
C4 C 0.3110(3) 0.23089(19) 0.1332(3) 0.0434(14) Uani 1 1 d . . . . .
C5 C 0.3341(3) 0.22029(19) 0.2067(3) 0.0442(14) Uani 1 1 d . . . . .
H5 H 0.3104 0.2243 0.2350 0.053 Uiso 1 1 calc R U . . .
C6 C 0.3926(3) 0.20360(18) 0.2396(3) 0.0397(13) Uani 1 1 d . . . . .
O1 O 0.48546(17) 0.18190(13) 0.2307(2) 0.0473(10) Uani 1 1 d . . . . .
C7 C 0.4915(3) 0.1362(2) 0.2313(4) 0.0635(19) Uani 1 1 d . . . . .
H7 H 0.4735 0.1249 0.1800 0.076 Uiso 1 1 calc R U . . .
H7A H 0.4700 0.1230 0.2597 0.076 Uiso 1 1 calc R U . . .
C8 C 0.5583(4) 0.1256(3) 0.2667(5) 0.078(2) Uani 1 1 d . . . . .
H8 H 0.5793 0.1390 0.2379 0.093 Uiso 1 1 calc R U . . .
H8A H 0.5760 0.1377 0.3174 0.093 Uiso 1 1 calc R U . . .
C9 C 0.5687(5) 0.0786(3) 0.2704(6) 0.108(3) Uani 1 1 d . . . . .
H9 H 0.5518 0.0656 0.3033 0.162 Uiso 1 1 calc R U . . .
H9A H 0.6126 0.0728 0.2896 0.162 Uiso 1 1 calc R U . . .
H9B H 0.5487 0.0662 0.2206 0.162 Uiso 1 1 calc R U . . .
C10 C 0.5177(3) 0.26687(19) 0.1221(3) 0.0407(13) Uani 1 1 d . . . . .
C11 C 0.5758(3) 0.28591(19) 0.1497(3) 0.0421(14) Uani 1 1 d . . . . .
C12 C 0.6260(3) 0.2610(2) 0.1587(3) 0.0480(15) Uani 1 1 d . . . . .
H12 H 0.6654 0.2737 0.1767 0.058 Uiso 1 1 calc R U . . .
C13 C 0.6192(3) 0.2185(2) 0.1418(3) 0.0472(15) Uani 1 1 d . . . . .
C14 C 0.5628(3) 0.19890(19) 0.1156(3) 0.0455(14) Uani 1 1 d . . . . .
H14 H 0.5590 0.1692 0.1041 0.055 Uiso 1 1 calc R U . . .
C15 C 0.5115(3) 0.22330(19) 0.1061(3) 0.0407(13) Uani 1 1 d . . . . .
O2 O 0.46782(19) 0.29134(14) 0.1139(2) 0.0506(10) Uani 1 1 d . . . . .
C16 C 0.4371(4) 0.3104(3) 0.0414(5) 0.0775(18) Uani 1 1 d D U . . .
H16 H 0.4201 0.2881 0.0027 0.093 Uiso 0.664(11) 1 calc R U P A 1
H16A H 0.4650 0.3290 0.0287 0.093 Uiso 0.664(11) 1 calc R U P A 1
H16B H 0.4318 0.2874 0.0046 0.093 Uiso 0.336(11) 1 calc R U P A 2
H16C H 0.4655 0.3316 0.0353 0.093 Uiso 0.336(11) 1 calc R U P A 2
C17A C 0.3870(6) 0.3363(5) 0.0503(7) 0.0850(17) Uani 0.664(11) 1 d D U P A 1
H17A H 0.3640 0.3178 0.0710 0.102 Uiso 0.664(11) 1 calc R U P A 1
H17B H 0.4052 0.3601 0.0854 0.102 Uiso 0.664(11) 1 calc R U P A 1
C18A C 0.3453(6) 0.3537(5) -0.0211(7) 0.097(3) Uani 0.664(11) 1 d D U P A 1
H18A H 0.3133 0.3704 -0.0142 0.146 Uiso 0.664(11) 1 calc R U P A 1
H18B H 0.3679 0.3723 -0.0413 0.146 Uiso 0.664(11) 1 calc R U P A 1
H18C H 0.3268 0.3301 -0.0557 0.146 Uiso 0.664(11) 1 calc R U P A 1
C17B C 0.3781(9) 0.3317(9) 0.0197(15) 0.0850(17) Uani 0.336(11) 1 d D U P A 2
H17C H 0.3663 0.3435 -0.0308 0.102 Uiso 0.336(11) 1 calc R U P A 2
H17D H 0.3473 0.3100 0.0174 0.102 Uiso 0.336(11) 1 calc R U P A 2
C18B C 0.3760(13) 0.3663(8) 0.0685(14) 0.094(4) Uani 0.336(11) 1 d D U P A 2
H18D H 0.3349 0.3786 0.0496 0.142 Uiso 0.336(11) 1 calc R U P A 2
H18E H 0.3863 0.3549 0.1184 0.142 Uiso 0.336(11) 1 calc R U P A 2
H18F H 0.4053 0.3886 0.0702 0.142 Uiso 0.336(11) 1 calc R U P A 2
C19 C 0.5729(3) 0.33226(19) 0.2990(3) 0.0428(14) Uani 1 1 d . . . . .
C20 C 0.5524(3) 0.3480(2) 0.3513(3) 0.0457(15) Uani 1 1 d . . . . .
C21 C 0.5178(3) 0.3850(2) 0.3373(4) 0.0534(17) Uani 1 1 d . . . . .
H21 H 0.5048 0.3958 0.3737 0.064 Uiso 1 1 calc R U . . .
C22 C 0.5022(3) 0.4061(2) 0.2707(4) 0.0519(16) Uani 1 1 d . . . . .
C23 C 0.5204(3) 0.3908(2) 0.2173(4) 0.0489(15) Uani 1 1 d . . . . .
H23 H 0.5086 0.4052 0.1711 0.059 Uiso 1 1 calc R U . . .
C24 C 0.5567(3) 0.35378(19) 0.2316(3) 0.0438(14) Uani 1 1 d . . . . .
O3 O 0.60768(17) 0.29602(13) 0.3123(2) 0.0479(10) Uani 1 1 d . . . . .
C25A C 0.6705(10) 0.3093(6) 0.3389(14) 0.064(3) Uani 0.422(11) 1 d D U P B 1
H25A H 0.6769 0.3369 0.3657 0.077 Uiso 0.422(11) 1 calc R U P B 1
H25B H 0.6836 0.3123 0.2973 0.077 Uiso 0.422(11) 1 calc R U P B 1
C26A C 0.7043(7) 0.2742(5) 0.3893(10) 0.065(3) Uani 0.422(11) 1 d D U P B 1
H26A H 0.6931 0.2743 0.4325 0.078 Uiso 0.422(11) 1 calc R U P B 1
H26B H 0.7484 0.2808 0.4079 0.078 Uiso 0.422(11) 1 calc R U P B 1
C27A C 0.6946(9) 0.2302(6) 0.3576(13) 0.069(4) Uani 0.422(11) 1 d D U P B 1
H27A H 0.7191 0.2098 0.3957 0.104 Uiso 0.422(11) 1 calc R U P B 1
H27B H 0.6515 0.2226 0.3404 0.104 Uiso 0.422(11) 1 calc R U P B 1
H27C H 0.7069 0.2292 0.3158 0.104 Uiso 0.422(11) 1 calc R U P B 1
C25B C 0.6723(7) 0.2958(4) 0.3572(11) 0.064(3) Uani 0.578(11) 1 d D U P B 2
H25C H 0.6786 0.3004 0.4095 0.077 Uiso 0.578(11) 1 calc R U P B 2
H25D H 0.6909 0.3205 0.3423 0.077 Uiso 0.578(11) 1 calc R U P B 2
C26B C 0.7055(5) 0.2562(4) 0.3530(9) 0.065(2) Uani 0.578(11) 1 d D U P B 2
H26C H 0.7133 0.2576 0.3074 0.078 Uiso 0.578(11) 1 calc R U P B 2
H26D H 0.7456 0.2562 0.3956 0.078 Uiso 0.578(11) 1 calc R U P B 2
C27B C 0.6749(6) 0.2148(4) 0.3530(10) 0.069(3) Uani 0.578(11) 1 d D U P B 2
H27D H 0.7006 0.1911 0.3501 0.103 Uiso 0.578(11) 1 calc R U P B 2
H27E H 0.6681 0.2123 0.3987 0.103 Uiso 0.578(11) 1 calc R U P B 2
H27F H 0.6357 0.2137 0.3101 0.103 Uiso 0.578(11) 1 calc R U P B 2
C28 C 0.5004(3) 0.2542(2) 0.3812(3) 0.0431(14) Uani 1 1 d . . . . .
C29 C 0.5571(3) 0.2705(2) 0.4268(3) 0.0449(14) Uani 1 1 d . . . . .
C30 C 0.6021(3) 0.2424(2) 0.4723(3) 0.0515(16) Uani 1 1 d . . . . .
H30 H 0.6405 0.2534 0.5047 0.062 Uiso 1 1 calc R U . . .
C31 C 0.5912(3) 0.1994(2) 0.4705(3) 0.0503(15) Uani 1 1 d . . . . .
C32 C 0.5355(3) 0.1826(2) 0.4241(3) 0.0489(15) Uani 1 1 d . . . . .
H32 H 0.5285 0.1525 0.4224 0.059 Uiso 1 1 calc R U . . .
C33 C 0.4898(3) 0.2101(2) 0.3800(3) 0.0418(14) Uani 1 1 d . . . . .
O4 O 0.45566(18) 0.28080(13) 0.3353(2) 0.0464(10) Uani 1 1 d D . . . .
C34A C 0.417(3) 0.2919(14) 0.372(3) 0.078(3) Uani 0.244(17) 1 d D U P C 1
H34A H 0.4414 0.2953 0.4254 0.093 Uiso 0.244(17) 1 calc R U P C 1
H34B H 0.3867 0.2689 0.3643 0.093 Uiso 0.244(17) 1 calc R U P C 1
C35A C 0.3856(16) 0.3325(10) 0.3404(19) 0.079(3) Uani 0.244(17) 1 d D U P C 1
H35A H 0.3576 0.3393 0.3647 0.095 Uiso 0.244(17) 1 calc R U P C 1
H35B H 0.4164 0.3557 0.3536 0.095 Uiso 0.244(17) 1 calc R U P C 1
C36A C 0.3506(17) 0.3333(14) 0.260(2) 0.083(4) Uani 0.244(17) 1 d D U P C 1
H36A H 0.3317 0.3615 0.2451 0.125 Uiso 0.244(17) 1 calc R U P C 1
H36B H 0.3779 0.3276 0.2349 0.125 Uiso 0.244(17) 1 calc R U P C 1
H36C H 0.3189 0.3112 0.2461 0.125 Uiso 0.244(17) 1 calc R U P C 1
C34B C 0.4173(8) 0.3029(6) 0.3647(9) 0.076(3) Uani 0.756(17) 1 d D U P C 2
H34C H 0.4405 0.3269 0.3964 0.091 Uiso 0.756(17) 1 calc R U P C 2
H34D H 0.4061 0.2829 0.3962 0.091 Uiso 0.756(17) 1 calc R U P C 2
C35B C 0.3617(5) 0.3198(4) 0.3066(7) 0.080(2) Uani 0.756(17) 1 d D U P C 2
H35C H 0.3424 0.3397 0.3300 0.096 Uiso 0.756(17) 1 calc R U P C 2
H35D H 0.3331 0.2956 0.2859 0.096 Uiso 0.756(17) 1 calc R U P C 2
C36B C 0.3683(6) 0.3425(5) 0.2445(7) 0.084(3) Uani 0.756(17) 1 d D U P C 2
H36D H 0.3282 0.3522 0.2094 0.125 Uiso 0.756(17) 1 calc R U P C 2
H36E H 0.3952 0.3673 0.2636 0.125 Uiso 0.756(17) 1 calc R U P C 2
H36F H 0.3858 0.3230 0.2193 0.125 Uiso 0.756(17) 1 calc R U P C 2
S5 S 0.91332(7) 0.51099(6) 0.65742(10) 0.0562(4) Uani 1 1 d . . . . .
S6 S 0.75157(8) 0.64311(5) 0.51852(10) 0.0544(4) Uani 1 1 d . . . . .
S7 S 0.58315(7) 0.52180(5) 0.34754(10) 0.0574(5) Uani 1 1 d . . . . .
S8 S 0.74465(7) 0.39062(5) 0.48757(10) 0.0531(4) Uani 1 1 d . . . . .
Br5 Br 0.94047(4) 0.43358(3) 0.42135(5) 0.0690(2) Uani 1 1 d . . . . .
Br6 Br 0.79931(4) 0.59957(3) 0.80649(5) 0.0724(2) Uani 1 1 d . . . . .
Br7 Br 0.71180(3) 0.61867(2) 0.22719(4) 0.0630(2) Uani 1 1 d . . . . .
Br8 Br 0.55580(4) 0.42872(3) 0.56980(5) 0.0712(2) Uani 1 1 d . . . . .
C37 C 0.8278(2) 0.45364(18) 0.5643(3) 0.0424(14) Uani 1 1 d . . . . .
C38 C 0.8080(2) 0.42439(17) 0.5060(3) 0.0437(14) Uani 1 1 d . . . . .
C39 C 0.8420(3) 0.41819(18) 0.4637(4) 0.0475(15) Uani 1 1 d . . . . .
H39 H 0.8285 0.3984 0.4237 0.057 Uiso 1 1 calc R U . . .
C40 C 0.8952(3) 0.44088(19) 0.4801(3) 0.0461(14) Uani 1 1 d . . . . .
C41 C 0.9151(3) 0.4699(2) 0.5379(4) 0.0503(15) Uani 1 1 d . . . . .
H41 H 0.9518 0.4854 0.5487 0.060 Uiso 1 1 calc R U . . .
C42 C 0.8815(3) 0.47656(19) 0.5803(3) 0.0447(14) Uani 1 1 d . . . . .
O5 O 0.79401(17) 0.46088(13) 0.6051(2) 0.0484(10) Uani 1 1 d . . . . .
C43 C 0.8081(3) 0.4338(2) 0.6686(4) 0.0619(18) Uani 1 1 d . . . . .
H43 H 0.8514 0.4373 0.7028 0.074 Uiso 1 1 calc R U . . .
H43A H 0.8012 0.4033 0.6531 0.074 Uiso 1 1 calc R U . . .
C44 C 0.7669(4) 0.4467(3) 0.7067(5) 0.076(2) Uani 1 1 d . . . . .
H44 H 0.7760 0.4766 0.7247 0.091 Uiso 1 1 calc R U . . .
H44A H 0.7239 0.4455 0.6707 0.091 Uiso 1 1 calc R U . . .
C45 C 0.7752(5) 0.4181(3) 0.7698(6) 0.104(3) Uani 1 1 d . . . . .
H45 H 0.7696 0.3882 0.7529 0.156 Uiso 1 1 calc R U . . .
H45A H 0.7453 0.4253 0.7903 0.156 Uiso 1 1 calc R U . . .
H45B H 0.8164 0.4218 0.8082 0.156 Uiso 1 1 calc R U . . .
C46 C 0.8257(3) 0.57359(18) 0.5880(3) 0.0435(14) Uani 1 1 d . . . . .
C47 C 0.7876(3) 0.60632(18) 0.5912(4) 0.0474(15) Uani 1 1 d . . . . .
C48 C 0.7805(3) 0.61480(19) 0.6567(4) 0.0515(16) Uani 1 1 d . . . . .
H48 H 0.7553 0.6377 0.6592 0.062 Uiso 1 1 calc R U . . .
C49 C 0.8110(3) 0.5893(2) 0.7183(4) 0.0492(15) Uani 1 1 d . . . . .
C50 C 0.8479(3) 0.5564(2) 0.7152(4) 0.0499(15) Uani 1 1 d . . . . .
H50 H 0.8679 0.5390 0.7576 0.060 Uiso 1 1 calc R U . . .
C51 C 0.8561(2) 0.54834(18) 0.6507(3) 0.0438(14) Uani 1 1 d . . . . .
O6 O 0.83287(18) 0.56477(13) 0.5236(2) 0.0473(10) Uani 1 1 d . . . . .
C52A C 0.8740(6) 0.5906(4) 0.5022(7) 0.064(2) Uani 0.709(14) 1 d D U P D 1
H52A H 0.9120 0.5959 0.5464 0.077 Uiso 0.709(14) 1 calc R U P D 1
H52B H 0.8547 0.6187 0.4834 0.077 Uiso 0.709(14) 1 calc R U P D 1
C53A C 0.8894(5) 0.5692(4) 0.4435(6) 0.066(2) Uani 0.709(14) 1 d D U P D 1
H53A H 0.9062 0.5913 0.4208 0.080 Uiso 0.709(14) 1 calc R U P D 1
H53B H 0.9223 0.5482 0.4682 0.080 Uiso 0.709(14) 1 calc R U P D 1
C54A C 0.8392(6) 0.5465(5) 0.3824(7) 0.072(3) Uani 0.709(14) 1 d D U P D 1
H54A H 0.8551 0.5340 0.3480 0.108 Uiso 0.709(14) 1 calc R U P D 1
H54B H 0.8229 0.5236 0.4033 0.108 Uiso 0.709(14) 1 calc R U P D 1
H54C H 0.8068 0.5669 0.3557 0.108 Uiso 0.709(14) 1 calc R U P D 1
C52B C 0.8885(15) 0.5822(10) 0.5314(15) 0.065(2) Uani 0.291(14) 1 d D U P D 2
H52C H 0.9220 0.5613 0.5537 0.078 Uiso 0.291(14) 1 calc R U P D 2
H52D H 0.8979 0.6085 0.5622 0.078 Uiso 0.291(14) 1 calc R U P D 2
C53B C 0.8784(13) 0.5921(9) 0.4540(14) 0.066(2) Uani 0.291(14) 1 d D U P D 2
H53C H 0.9172 0.6032 0.4543 0.079 Uiso 0.291(14) 1 calc R U P D 2
H53D H 0.8485 0.6159 0.4371 0.079 Uiso 0.291(14) 1 calc R U P D 2
C54B C 0.8566(17) 0.5576(10) 0.3970(18) 0.066(3) Uani 0.291(14) 1 d D U P D 2
H54D H 0.8522 0.5692 0.3488 0.099 Uiso 0.291(14) 1 calc R U P D 2
H54E H 0.8862 0.5341 0.4109 0.099 Uiso 0.291(14) 1 calc R U P D 2
H54F H 0.8172 0.5469 0.3936 0.099 Uiso 0.291(14) 1 calc R U P D 2
C55 C 0.6736(2) 0.57885(18) 0.4329(4) 0.0432(14) Uani 1 1 d . . . . .
C56 C 0.7148(3) 0.61148(17) 0.4387(4) 0.0439(14) Uani 1 1 d . . . . .
C57 C 0.7242(3) 0.62410(19) 0.3765(4) 0.0490(15) Uani 1 1 d . . . . .
H57 H 0.7512 0.6471 0.3800 0.059 Uiso 1 1 calc R U . . .
C58 C 0.6945(3) 0.60335(19) 0.3097(4) 0.0462(14) Uani 1 1 d . . . . .
C59 C 0.6546(3) 0.57061(19) 0.3034(4) 0.0478(15) Uani 1 1 d . . . . .
H59 H 0.6348 0.5563 0.2573 0.057 Uiso 1 1 calc R U . . .
C60 C 0.6433(2) 0.55838(18) 0.3646(3) 0.0436(14) Uani 1 1 d . . . . .
O7 O 0.66384(18) 0.56494(13) 0.4930(2) 0.0485(10) Uani 1 1 d . . . . .
C61 C 0.6238(4) 0.5900(2) 0.5162(5) 0.076(2) Uani 1 1 d . . . . .
H61 H 0.5863 0.5973 0.4725 0.092 Uiso 1 1 calc R U . . .
H61A H 0.6442 0.6172 0.5389 0.092 Uiso 1 1 calc R U . . .
C62 C 0.6072(4) 0.5659(3) 0.5709(5) 0.082(2) Uani 1 1 d . . . . .
H62 H 0.5860 0.5860 0.5914 0.099 Uiso 1 1 calc R U . . .
H62A H 0.5775 0.5434 0.5435 0.099 Uiso 1 1 calc R U . . .
C63 C 0.6551(4) 0.5457(3) 0.6319(5) 0.091(3) Uani 1 1 d . . . . .
H63 H 0.6772 0.5258 0.6131 0.136 Uiso 1 1 calc R U . . .
H63A H 0.6376 0.5299 0.6617 0.136 Uiso 1 1 calc R U . . .
H63B H 0.6832 0.5676 0.6626 0.136 Uiso 1 1 calc R U . . .
C64 C 0.6645(2) 0.45790(18) 0.4250(3) 0.0419(14) Uani 1 1 d . . . . .
C65 C 0.6128(2) 0.48194(18) 0.4167(3) 0.0437(14) Uani 1 1 d . . . . .
C66 C 0.5797(3) 0.47218(19) 0.4574(4) 0.0486(15) Uani 1 1 d . . . . .
H66 H 0.5434 0.4876 0.4496 0.058 Uiso 1 1 calc R U . . .
C67 C 0.5991(3) 0.43984(19) 0.5098(4) 0.0483(15) Uani 1 1 d . . . . .
C68 C 0.6509(3) 0.41635(19) 0.5202(4) 0.0509(16) Uani 1 1 d . . . . .
H68 H 0.6640 0.3942 0.5564 0.061 Uiso 1 1 calc R U . . .
C69 C 0.6836(2) 0.42527(18) 0.4775(3) 0.0427(14) Uani 1 1 d . . . . .
O8 O 0.69724(17) 0.46711(13) 0.3833(2) 0.0479(10) Uani 1 1 d . . . . .
C70 C 0.6771(3) 0.4446(2) 0.3138(4) 0.0662(19) Uani 1 1 d . . . . .
H70 H 0.6348 0.4529 0.2820 0.079 Uiso 1 1 calc R U . . .
H70A H 0.6782 0.4133 0.3224 0.079 Uiso 1 1 calc R U . . .
C71 C 0.7193(4) 0.4563(3) 0.2763(5) 0.085(2) Uani 1 1 d . . . . .
H71 H 0.7159 0.4874 0.2652 0.102 Uiso 1 1 calc R U . . .
H71A H 0.7619 0.4501 0.3103 0.102 Uiso 1 1 calc R U . . .
C72 C 0.7036(6) 0.4313(4) 0.2053(7) 0.135(5) Uani 1 1 d . . . . .
H72 H 0.7315 0.4394 0.1823 0.202 Uiso 1 1 calc R U . . .
H72A H 0.7075 0.4005 0.2163 0.202 Uiso 1 1 calc R U . . .
H72B H 0.6617 0.4377 0.1713 0.202 Uiso 1 1 calc R U . . .
S9 S 1.05704(8) 0.19479(6) 0.90218(9) 0.0540(4) Uani 1 1 d . . . . .
S10 S 1.07652(8) 0.17595(6) 0.63230(9) 0.0585(5) Uani 1 1 d . . . . .
S11 S 0.92934(9) 0.31964(6) 0.52123(9) 0.0597(5) Uani 1 1 d . . . . .
S12 S 0.90222(8) 0.33306(5) 0.78834(10) 0.0561(4) Uani 1 1 d . . . . .
Br9 Br 0.80849(4) 0.17330(3) 0.80143(5) 0.0723(2) Uani 1 1 d . . . . .
Br10 Br 1.26277(3) 0.25057(3) 0.86852(4) 0.0694(2) Uani 1 1 d . . . . .
Br11 Br 0.84148(4) 0.15878(3) 0.42719(4) 0.0794(3) Uani 1 1 d . . . . .
Br12 Br 1.04660(4) 0.44674(3) 0.71920(5) 0.0753(2) Uani 1 1 d . . . . .
C73 C 0.9763(3) 0.26108(19) 0.8384(3) 0.0425(14) Uani 1 1 d . . . . .
C74 C 0.9168(3) 0.27792(19) 0.8082(3) 0.0445(14) Uani 1 1 d . . . . .
C75 C 0.8671(3) 0.2515(2) 0.7988(3) 0.0500(16) Uani 1 1 d . . . . .
H75 H 0.8271 0.2630 0.7791 0.060 Uiso 1 1 calc R U . . .
C76 C 0.8762(3) 0.2093(2) 0.8181(3) 0.0476(15) Uani 1 1 d . . . . .
C77 C 0.9340(3) 0.1918(2) 0.8472(3) 0.0494(15) Uani 1 1 d . . . . .
H77 H 0.9396 0.1623 0.8604 0.059 Uiso 1 1 calc R U . . .
C78 C 0.9839(3) 0.2177(2) 0.8572(3) 0.0446(14) Uani 1 1 d . . . . .
O9 O 1.02464(18) 0.28647(13) 0.8460(2) 0.0465(10) Uani 1 1 d . . . . .
C79 C 1.0520(3) 0.3085(2) 0.9164(4) 0.0618(18) Uani 1 1 d . . . . .
H79 H 1.0653 0.2876 0.9577 0.074 Uiso 1 1 calc R U . . .
H79A H 1.0222 0.3284 0.9229 0.074 Uiso 1 1 calc R U . . .
C80 C 1.1057(4) 0.3331(3) 0.9161(4) 0.074(2) Uani 1 1 d . . . . .
H80 H 1.0917 0.3540 0.8749 0.088 Uiso 1 1 calc R U . . .
H80A H 1.1343 0.3130 0.9077 0.088 Uiso 1 1 calc R U . . .
C81 C 1.1385(5) 0.3566(3) 0.9885(6) 0.106(3) Uani 1 1 d . . . . .
H81 H 1.1108 0.3776 0.9957 0.159 Uiso 1 1 calc R U . . .
H81A H 1.1740 0.3716 0.9872 0.159 Uiso 1 1 calc R U . . .
H81B H 1.1518 0.3360 1.0295 0.159 Uiso 1 1 calc R U . . .
C82 C 1.0691(3) 0.1896(2) 0.7676(3) 0.0452(14) Uani 1 1 d . . . . .
C83 C 1.1025(3) 0.19473(19) 0.7249(3) 0.0434(14) Uani 1 1 d . . . . .
C84 C 1.1609(3) 0.2115(2) 0.7554(3) 0.0472(15) Uani 1 1 d . . . . .
H84 H 1.1844 0.2136 0.7265 0.057 Uiso 1 1 calc R U . . .
C85 C 1.1845(3) 0.2250(2) 0.8282(3) 0.0485(15) Uani 1 1 d . . . . .
C86 C 1.1518(3) 0.2215(2) 0.8714(3) 0.0468(15) Uani 1 1 d . . . . .
H86 H 1.1686 0.2312 0.9214 0.056 Uiso 1 1 calc R U . . .
C87 C 1.0937(3) 0.20376(19) 0.8412(3) 0.0445(14) Uani 1 1 d . . . . .
O10 O 1.01164(18) 0.17237(14) 0.7375(2) 0.0514(11) Uani 1 1 d . . . . .
C88 C 1.0101(4) 0.1267(2) 0.7443(5) 0.0796(18) Uani 1 1 d D U . . .
H88 H 1.0385 0.1196 0.7955 0.096 Uiso 0.254(11) 1 calc R U P E 1
H88A H 1.0280 0.1146 0.7111 0.096 Uiso 0.254(11) 1 calc R U P E 1
H88B H 1.0252 0.1181 0.7970 0.096 Uiso 0.746(11) 1 calc R U P E 2
H88C H 1.0352 0.1126 0.7214 0.096 Uiso 0.746(11) 1 calc R U P E 2
C89A C 0.9536(10) 0.1022(12) 0.7300(16) 0.0835(17) Uani 0.254(11) 1 d D U P E 1
H89A H 0.9363 0.1111 0.7658 0.100 Uiso 0.254(11) 1 calc R U P E 1
H89B H 0.9633 0.0712 0.7374 0.100 Uiso 0.254(11) 1 calc R U P E 1
C90A C 0.9080(11) 0.1095(11) 0.6535(17) 0.094(4) Uani 0.254(11) 1 d D U P E 1
H90A H 0.8711 0.0929 0.6455 0.141 Uiso 0.254(11) 1 calc R U P E 1
H90B H 0.8978 0.1401 0.6464 0.141 Uiso 0.254(11) 1 calc R U P E 1
H90C H 0.9248 0.1003 0.6180 0.141 Uiso 0.254(11) 1 calc R U P E 1
C89B C 0.9433(5) 0.1148(3) 0.7035(8) 0.0835(17) Uani 0.746(11) 1 d D U P E 2
H89C H 0.9185 0.1305 0.7251 0.100 Uiso 0.746(11) 1 calc R U P E 2
H89D H 0.9292 0.1229 0.6506 0.100 Uiso 0.746(11) 1 calc R U P E 2
C90B C 0.9359(6) 0.0678(3) 0.7099(8) 0.101(3) Uani 0.746(11) 1 d D U P E 2
H90D H 0.8929 0.0600 0.6836 0.151 Uiso 0.746(11) 1 calc R U P E 2
H90E H 0.9603 0.0523 0.6880 0.151 Uiso 0.746(11) 1 calc R U P E 2
H90F H 0.9496 0.0599 0.7623 0.151 Uiso 0.746(11) 1 calc R U P E 2
C91 C 0.9982(3) 0.2463(2) 0.5820(3) 0.0450(15) Uani 1 1 d . . . . .
C92 C 0.9435(3) 0.2640(2) 0.5333(3) 0.0487(15) Uani 1 1 d . . . . .
C93 C 0.8978(3) 0.2378(2) 0.4862(3) 0.0536(17) Uani 1 1 d . . . . .
H93 H 0.8608 0.2500 0.4524 0.064 Uiso 1 1 calc R U . . .
C94 C 0.9060(3) 0.1946(3) 0.4884(3) 0.0555(18) Uani 1 1 d . . . . .
C95 C 0.9592(3) 0.1756(2) 0.5363(3) 0.0508(16) Uani 1 1 d . . . . .
H95 H 0.9639 0.1453 0.5374 0.061 Uiso 1 1 calc R U . . .
C96 C 1.0058(3) 0.2017(2) 0.5830(3) 0.0458(15) Uani 1 1 d . . . . .
O11 O 1.04387(18) 0.27091(14) 0.6307(2) 0.0470(10) Uani 1 1 d D . . . .
C97A C 1.0854(16) 0.2769(11) 0.594(2) 0.060(2) Uani 0.193(12) 1 d D U P F 1
H97A H 1.0627 0.2774 0.5392 0.072 Uiso 0.193(12) 1 calc R U P F 1
H97B H 1.1158 0.2534 0.6067 0.072 Uiso 0.193(12) 1 calc R U P F 1
C98A C 1.1164(16) 0.3198(10) 0.6217(19) 0.061(2) Uani 0.193(12) 1 d D U P F 1
H98A H 1.1537 0.3217 0.6119 0.074 Uiso 0.193(12) 1 calc R U P F 1
H98B H 1.0888 0.3433 0.5941 0.074 Uiso 0.193(12) 1 calc R U P F 1
C99A C 1.133(2) 0.3259(15) 0.7041(18) 0.062(4) Uani 0.193(12) 1 d D U P F 1
H99A H 1.1530 0.3538 0.7197 0.094 Uiso 0.193(12) 1 calc R U P F 1
H99B H 1.0963 0.3247 0.7140 0.094 Uiso 0.193(12) 1 calc R U P F 1
H99C H 1.1613 0.3031 0.7318 0.094 Uiso 0.193(12) 1 calc R U P F 1
C97B C 1.0821(4) 0.2967(3) 0.6044(5) 0.060(2) Uani 0.807(12) 1 d D U P F 2
H97C H 1.0591 0.3223 0.5778 0.072 Uiso 0.807(12) 1 calc R U P F 2
H97D H 1.0933 0.2797 0.5693 0.072 Uiso 0.807(12) 1 calc R U P F 2
C98B C 1.1383(4) 0.3106(3) 0.6679(5) 0.061(2) Uani 0.807(12) 1 d D U P F 2
H98C H 1.1607 0.3310 0.6494 0.073 Uiso 0.807(12) 1 calc R U P F 2
H98D H 1.1647 0.2852 0.6876 0.073 Uiso 0.807(12) 1 calc R U P F 2
C99B C 1.1276(4) 0.3318(4) 0.7313(6) 0.064(2) Uani 0.807(12) 1 d D U P F 2
H99D H 1.1668 0.3399 0.7705 0.096 Uiso 0.807(12) 1 calc R U P F 2
H99E H 1.1026 0.3575 0.7130 0.096 Uiso 0.807(12) 1 calc R U P F 2
H99F H 1.1066 0.3117 0.7513 0.096 Uiso 0.807(12) 1 calc R U P F 2
C100 C 0.9238(3) 0.32482(19) 0.6596(3) 0.0421(14) Uani 1 1 d . . . . .
C101 C 0.9475(3) 0.3406(2) 0.6110(3) 0.0477(15) Uani 1 1 d . . . . .
C102 C 0.9831(3) 0.3777(2) 0.6282(4) 0.0570(17) Uani 1 1 d . . . . .
H102 H 0.9986 0.3887 0.5943 0.068 Uiso 1 1 calc R U . . .
C103 C 0.9956(3) 0.3981(2) 0.6945(4) 0.0544(17) Uani 1 1 d . . . . .
C104 C 0.9730(3) 0.3825(2) 0.7442(4) 0.0510(16) Uani 1 1 d . . . . .
H104 H 0.9820 0.3969 0.7899 0.061 Uiso 1 1 calc R U . . .
C105 C 0.9371(3) 0.3460(2) 0.7271(3) 0.0472(15) Uani 1 1 d . . . . .
O12 O 0.89039(18) 0.28817(14) 0.6439(2) 0.0498(10) Uani 1 1 d . . . . .
C106 C 0.8231(9) 0.2873(5) 0.5949(12) 0.072(3) Uani 0.551(14) 1 d D U P G 1
H106 H 0.8031 0.3119 0.6078 0.086 Uiso 0.551(14) 1 calc R U P G 1
H107 H 0.8176 0.2908 0.5427 0.086 Uiso 0.551(14) 1 calc R U P G 1
C107 C 0.7930(5) 0.2470(5) 0.6024(10) 0.072(3) Uani 0.551(14) 1 d D U P G 1
H108 H 0.7551 0.2437 0.5572 0.087 Uiso 0.551(14) 1 calc R U P G 1
H109 H 0.7809 0.2505 0.6446 0.087 Uiso 0.551(14) 1 calc R U P G 1
C108 C 0.8281(7) 0.2060(5) 0.6137(11) 0.074(3) Uani 0.551(14) 1 d D U P G 1
H110 H 0.8030 0.1821 0.6176 0.111 Uiso 0.551(14) 1 calc R U P G 1
H111 H 0.8392 0.2012 0.5715 0.111 Uiso 0.551(14) 1 calc R U P G 1
H112 H 0.8652 0.2080 0.6593 0.111 Uiso 0.551(14) 1 calc R U P G 1
C109 C 0.8289(10) 0.2978(7) 0.6127(14) 0.072(3) Uani 0.449(14) 1 d D U P G 2
H113 H 0.8217 0.3237 0.5814 0.086 Uiso 0.449(14) 1 calc R U P G 2
H114 H 0.8141 0.3034 0.6520 0.086 Uiso 0.449(14) 1 calc R U P G 2
C110 C 0.7963(7) 0.2607(6) 0.5672(11) 0.072(3) Uani 0.449(14) 1 d D U P G 2
H115 H 0.7522 0.2658 0.5522 0.087 Uiso 0.449(14) 1 calc R U P G 2
H116 H 0.8038 0.2611 0.5213 0.087 Uiso 0.449(14) 1 calc R U P G 2
C111 C 0.8093(9) 0.2168(7) 0.5976(14) 0.078(3) Uani 0.449(14) 1 d D U P G 2
H117 H 0.7838 0.1963 0.5604 0.117 Uiso 0.449(14) 1 calc R U P G 2
H118 H 0.8523 0.2101 0.6108 0.117 Uiso 0.449(14) 1 calc R U P G 2
H119 H 0.8003 0.2149 0.6419 0.117 Uiso 0.449(14) 1 calc R U P G 2
C1S C 0.4742(6) 0.0364(4) 0.4500(6) 0.135(5) Uiso 0.5 1 d D U P H -1
C2S C 0.5020(8) 0.0738(5) 0.5032(10) 0.131(6) Uiso 0.5 1 d D U P H -1
H120 H 0.4785 0.0999 0.4829 0.197 Uiso 0.5 1 calc R U P H -1
H121 H 0.5011 0.0674 0.5514 0.197 Uiso 0.5 1 calc R U P H -1
H122 H 0.5443 0.0781 0.5093 0.197 Uiso 0.5 1 calc R U P H -1
C3S C 0.4894(9) 0.0387(7) 0.3816(9) 0.132(6) Uiso 0.5 1 d D U P H -1
H123 H 0.4710 0.0645 0.3530 0.198 Uiso 0.5 1 calc R U P H -1
H124 H 0.5337 0.0397 0.3973 0.198 Uiso 0.5 1 calc R U P H -1
H125 H 0.4732 0.0132 0.3508 0.198 Uiso 0.5 1 calc R U P H -1
C4S C 0.4058(5) 0.0320(6) 0.4293(11) 0.146(7) Uiso 0.5 1 d D U P H -1
H126 H 0.3859 0.0597 0.4116 0.219 Uiso 0.5 1 calc R U P H -1
H127 H 0.3889 0.0105 0.3900 0.219 Uiso 0.5 1 calc R U P H -1
H128 H 0.3988 0.0230 0.4729 0.219 Uiso 0.5 1 calc R U P H -1
C5S C 0.5087(7) -0.0055(4) 0.4783(9) 0.153(5) Uiso 0.5 1 d D U P H -1
H150 H 0.5530 0.0004 0.4988 0.183 Uiso 0.5 1 calc R U P H -1
H151 H 0.4994 -0.0255 0.4361 0.183 Uiso 0.5 1 calc R U P H -1
C6S C 0.4927(7) -0.0270(4) 0.5378(9) 0.164(5) Uiso 0.5 1 d D U P H -1
H154 H 0.4515 -0.0160 0.5307 0.196 Uiso 0.5 1 calc R U P H -1
C7S C 0.4864(13) -0.0757(5) 0.5279(14) 0.190(8) Uiso 0.5 1 d D U P H -1
H129 H 0.4761 -0.0880 0.5671 0.285 Uiso 0.5 1 calc R U P H -1
H130 H 0.4540 -0.0823 0.4795 0.285 Uiso 0.5 1 calc R U P H -1
H131 H 0.5249 -0.0878 0.5307 0.285 Uiso 0.5 1 calc R U P H -1
C8S C 0.5359(13) -0.0142(7) 0.6162(8) 0.178(8) Uiso 0.5 1 d D U P H -1
H132 H 0.5237 -0.0288 0.6522 0.267 Uiso 0.5 1 calc R U P H -1
H133 H 0.5776 -0.0226 0.6246 0.267 Uiso 0.5 1 calc R U P H -1
H134 H 0.5341 0.0169 0.6221 0.267 Uiso 0.5 1 calc R U P H -1
C1W C 0.2104(8) 0.0284(6) 0.4027(8) 0.250(8) Uiso 0.5 1 d D U P . .
C2W C 0.2062(13) 0.0120(10) 0.3276(9) 0.251(10) Uiso 0.5 1 d D U P . .
H135 H 0.1695 0.0237 0.2882 0.376 Uiso 0.5 1 calc R U P . .
H136 H 0.2423 0.0213 0.3198 0.376 Uiso 0.5 1 calc R U P . .
H137 H 0.2042 -0.0194 0.3267 0.376 Uiso 0.5 1 calc R U P . .
C3W C 0.2304(14) 0.0753(6) 0.4158(17) 0.254(10) Uiso 0.5 1 d D U P . .
H138 H 0.1996 0.0934 0.3790 0.381 Uiso 0.5 1 calc R U P . .
H139 H 0.2351 0.0840 0.4656 0.381 Uiso 0.5 1 calc R U P . .
H140 H 0.2694 0.0787 0.4112 0.381 Uiso 0.5 1 calc R U P . .
C4W C 0.1517(7) 0.0203(10) 0.4139(14) 0.285(10) Uiso 0.5 1 d D U P . .
H141 H 0.1170 0.0317 0.3714 0.427 Uiso 0.5 1 calc R U P . .
H142 H 0.1463 -0.0105 0.4182 0.427 Uiso 0.5 1 calc R U P . .
H143 H 0.1541 0.0348 0.4592 0.427 Uiso 0.5 1 calc R U P . .
C5W C 0.2666(6) 0.0115(8) 0.4670(10) 0.246(8) Uiso 0.5 1 d D U P . .
H152 H 0.2945 0.0358 0.4900 0.296 Uiso 0.5 1 calc R U P . .
H153 H 0.2883 -0.0089 0.4476 0.296 Uiso 0.5 1 calc R U P . .
C6W C 0.2511(7) -0.0109(6) 0.5262(9) 0.235(8) Uiso 0.5 1 d D U P . .
H174 H 0.2073 -0.0045 0.5143 0.282 Uiso 0.5 1 calc R U P . .
C7W C 0.2873(15) 0.0072(9) 0.6037(9) 0.220(10) Uiso 0.5 1 d D U P . .
H144 H 0.2759 -0.0081 0.6398 0.329 Uiso 0.5 1 calc R U P . .
H145 H 0.3310 0.0035 0.6166 0.329 Uiso 0.5 1 calc R U P . .
H146 H 0.2782 0.0378 0.6045 0.329 Uiso 0.5 1 calc R U P . .
C8W C 0.2565(13) -0.0597(6) 0.5236(14) 0.214(10) Uiso 0.5 1 d D U P . .
H175 H 0.2462 -0.0726 0.5624 0.321 Uiso 0.5 1 calc R U P . .
H176 H 0.2284 -0.0702 0.4751 0.321 Uiso 0.5 1 calc R U P . .
H177 H 0.2983 -0.0674 0.5317 0.321 Uiso 0.5 1 calc R U P . .
C1T C 0.0082(8) 0.5300(6) 0.0568(9) 0.244(8) Uiso 0.5 1 d D U P I -2
C2T C 0.0718(9) 0.5198(10) 0.1143(14) 0.253(10) Uiso 0.5 1 d D U P I -2
H156 H 0.0895 0.5456 0.1432 0.379 Uiso 0.5 1 calc R U P I -2
H157 H 0.0692 0.4972 0.1474 0.379 Uiso 0.5 1 calc R U P I -2
H158 H 0.0975 0.5101 0.0892 0.379 Uiso 0.5 1 calc R U P I -2
C3T C -0.0399(11) 0.5298(10) 0.0896(15) 0.253(10) Uiso 0.5 1 d D U P I -2
H168 H -0.0314 0.5531 0.1258 0.380 Uiso 0.5 1 calc R U P I -2
H169 H -0.0803 0.5340 0.0498 0.380 Uiso 0.5 1 calc R U P I -2
H170 H -0.0388 0.5023 0.1140 0.380 Uiso 0.5 1 calc R U P I -2
C4T C 0.0060(14) 0.5704(6) 0.0125(14) 0.240(10) Uiso 0.5 1 d D U P I -2
H159 H 0.0269 0.5938 0.0464 0.360 Uiso 0.5 1 calc R U P I -2
H160 H 0.0262 0.5650 -0.0212 0.360 Uiso 0.5 1 calc R U P I -2
H161 H -0.0366 0.5785 -0.0163 0.360 Uiso 0.5 1 calc R U P I -2
C5T C -0.0232(11) 0.4917(7) 0.0090(11) 0.245(8) Uiso 0.5 1 d D U P I -2
H171 H -0.0674 0.4934 -0.0031 0.294 Uiso 0.5 1 calc R U P I -2
H172 H -0.0076 0.4651 0.0379 0.294 Uiso 0.5 1 calc R U P I -2
C6T C -0.0136(9) 0.4889(6) -0.0628(10) 0.245(8) Uiso 0.5 1 d D U P I -2
H173 H 0.0299 0.4806 -0.0486 0.294 Uiso 0.5 1 calc R U P I -2
C7T C -0.0520(15) 0.4535(8) -0.1142(14) 0.251(10) Uiso 0.5 1 d D U P I -2
H162 H -0.0444 0.4529 -0.1595 0.376 Uiso 0.5 1 calc R U P I -2
H163 H -0.0409 0.4257 -0.0890 0.376 Uiso 0.5 1 calc R U P I -2
H164 H -0.0952 0.4592 -0.1270 0.376 Uiso 0.5 1 calc R U P I -2
C8T C -0.0221(18) 0.5321(8) -0.1024(13) 0.254(10) Uiso 0.5 1 d D U P I -2
H165 H -0.0155 0.5287 -0.1481 0.381 Uiso 0.5 1 calc R U P I -2
H166 H -0.0635 0.5426 -0.1146 0.381 Uiso 0.5 1 calc R U P I -2
H167 H 0.0073 0.5528 -0.0700 0.381 Uiso 0.5 1 calc R U P I -2

loop_
_atom_site_aniso_label
_atom_site_aniso_U_11
_atom_site_aniso_U_22
_atom_site_aniso_U_33
_atom_site_aniso_U_23
_atom_site_aniso_U_13
_atom_site_aniso_U_12
S1 0.0599(10) 0.0624(10) 0.0421(8) -0.0209(8) 0.0282(8) -0.0264(8)
S2 0.0695(11) 0.0452(9) 0.0619(10) -0.0096(8) 0.0433(9) -0.0193(8)
S3 0.0700(11) 0.0604(11) 0.0389(8) -0.0182(8) 0.0190(8) -0.0186(9)
S4 0.0487(9) 0.0748(11) 0.0338(8) 0.0034(7) 0.0152(7) -0.0250(8)
Br1 0.0500(4) 0.0833(5) 0.0598(4) 0.0057(4) 0.0173(3) 0.0046(4)
Br2 0.0610(4) 0.0689(5) 0.0762(5) -0.0098(4) 0.0320(4) 0.0059(4)
Br3 0.0628(4) 0.0583(5) 0.1056(7) -0.0112(4) 0.0345(4) 0.0037(4)
Br4 0.0542(4) 0.0899(6) 0.0632(5) 0.0065(4) 0.0195(4) 0.0100(4)
C1 0.038(3) 0.041(3) 0.035(3) -0.008(2) 0.013(2) -0.017(2)
C2 0.043(3) 0.047(3) 0.033(3) -0.009(3) 0.016(3) -0.021(3)
C3 0.048(3) 0.050(4) 0.033(3) -0.004(3) 0.013(3) -0.017(3)
C4 0.041(3) 0.046(3) 0.041(3) 0.000(3) 0.014(3) -0.012(3)
C5 0.042(3) 0.050(4) 0.043(3) -0.007(3) 0.020(3) -0.014(3)
C6 0.047(3) 0.045(3) 0.032(3) -0.006(3) 0.020(3) -0.019(3)
O1 0.039(2) 0.056(3) 0.046(2) -0.008(2) 0.0154(19) -0.0124(19)
C7 0.060(4) 0.051(4) 0.068(5) -0.001(4) 0.014(4) -0.010(3)
C8 0.084(6) 0.076(6) 0.071(5) 0.004(4) 0.029(4) 0.016(4)
C9 0.103(7) 0.103(8) 0.110(8) 0.015(6) 0.035(6) 0.021(6)
C10 0.048(3) 0.050(4) 0.033(3) -0.002(3) 0.025(3) -0.004(3)
C11 0.052(3) 0.046(3) 0.040(3) -0.005(3) 0.031(3) -0.010(3)
C12 0.052(4) 0.056(4) 0.042(3) -0.007(3) 0.026(3) -0.013(3)
C13 0.056(4) 0.051(4) 0.044(3) -0.002(3) 0.030(3) -0.005(3)
C14 0.064(4) 0.041(3) 0.043(3) -0.007(3) 0.033(3) -0.008(3)
C15 0.051(3) 0.046(3) 0.032(3) -0.009(3) 0.024(3) -0.016(3)
O2 0.052(2) 0.055(3) 0.056(3) -0.012(2) 0.033(2) -0.009(2)
C16 0.082(3) 0.073(3) 0.070(3) 0.000(3) 0.023(3) 0.018(3)
C17A 0.087(3) 0.077(3) 0.076(3) -0.002(3) 0.017(3) 0.021(3)
C18A 0.097(5) 0.086(5) 0.086(5) 0.000(5) 0.013(5) 0.021(5)
C17B 0.087(3) 0.077(3) 0.076(3) -0.002(3) 0.017(3) 0.021(3)
C18B 0.094(5) 0.084(5) 0.083(5) -0.001(5) 0.012(5) 0.023(5)
C19 0.043(3) 0.044(3) 0.043(3) -0.011(3) 0.018(3) -0.017(3)
C20 0.046(3) 0.046(4) 0.045(3) -0.017(3) 0.018(3) -0.019(3)
C21 0.056(4) 0.054(4) 0.058(4) -0.019(3) 0.032(3) -0.015(3)
C22 0.049(4) 0.042(4) 0.067(4) -0.013(3) 0.026(3) -0.011(3)
C23 0.050(4) 0.046(4) 0.054(4) -0.008(3) 0.024(3) -0.015(3)
C24 0.049(3) 0.045(3) 0.047(3) -0.015(3) 0.029(3) -0.019(3)
O3 0.041(2) 0.050(3) 0.047(2) -0.007(2) 0.0117(19) -0.0055(19)
C25A 0.041(4) 0.059(7) 0.085(6) -0.015(5) 0.019(4) -0.003(4)
C26A 0.042(4) 0.061(7) 0.085(6) -0.015(4) 0.019(4) -0.003(4)
C27A 0.046(6) 0.063(8) 0.090(6) -0.016(6) 0.018(5) -0.005(5)
C25B 0.041(3) 0.060(7) 0.085(6) -0.016(4) 0.020(4) -0.003(4)
C26B 0.042(3) 0.060(7) 0.086(6) -0.016(4) 0.019(4) -0.004(4)
C27B 0.047(5) 0.063(8) 0.091(6) -0.016(6) 0.023(5) -0.007(5)
C28 0.047(3) 0.060(4) 0.028(3) -0.008(3) 0.021(3) -0.009(3)
C29 0.049(3) 0.055(4) 0.032(3) -0.013(3) 0.019(3) -0.017(3)
C30 0.041(3) 0.077(5) 0.034(3) -0.013(3) 0.013(3) -0.015(3)
C31 0.046(3) 0.069(5) 0.038(3) 0.001(3) 0.018(3) -0.007(3)
C32 0.056(4) 0.057(4) 0.039(3) -0.002(3) 0.025(3) -0.014(3)
C33 0.046(3) 0.053(4) 0.029(3) -0.002(3) 0.017(3) -0.009(3)
O4 0.050(2) 0.055(3) 0.038(2) -0.0033(19) 0.0213(19) 0.001(2)
C34A 0.067(4) 0.102(6) 0.076(5) -0.002(5) 0.041(4) 0.020(5)
C35A 0.068(4) 0.102(6) 0.077(5) -0.001(5) 0.040(4) 0.020(5)
C36A 0.069(6) 0.104(7) 0.082(7) 0.004(6) 0.036(6) 0.020(6)
C34B 0.067(4) 0.101(6) 0.074(5) -0.001(4) 0.043(4) 0.020(5)
C35B 0.069(4) 0.102(6) 0.078(5) -0.001(4) 0.040(4) 0.020(4)
C36B 0.066(5) 0.104(6) 0.086(6) 0.010(5) 0.035(4) 0.017(5)
S5 0.0365(8) 0.0537(10) 0.0619(10) -0.0183(8) 0.0024(7) 0.0036(7)
S6 0.0639(10) 0.0306(8) 0.0650(10) -0.0040(7) 0.0218(8) -0.0015(7)
S7 0.0351(8) 0.0467(9) 0.0703(11) 0.0173(8) -0.0001(7) -0.0051(7)
S8 0.0447(9) 0.0306(8) 0.0710(11) -0.0037(7) 0.0096(8) 0.0012(6)
Br5 0.0683(5) 0.0712(5) 0.0760(5) -0.0073(4) 0.0379(4) 0.0039(4)
Br6 0.0803(5) 0.0789(5) 0.0706(5) -0.0154(4) 0.0433(4) -0.0120(4)
Br7 0.0565(4) 0.0710(5) 0.0669(4) 0.0085(4) 0.0305(4) 0.0050(3)
Br8 0.0704(5) 0.0642(5) 0.0901(6) 0.0095(4) 0.0439(4) -0.0057(4)
C37 0.035(3) 0.033(3) 0.051(4) 0.003(3) 0.009(3) 0.012(2)
C38 0.033(3) 0.030(3) 0.054(4) -0.001(3) 0.004(3) 0.005(2)
C39 0.045(3) 0.033(3) 0.056(4) -0.007(3) 0.012(3) 0.005(3)
C40 0.040(3) 0.043(3) 0.051(4) 0.002(3) 0.013(3) 0.009(3)
C41 0.040(3) 0.045(4) 0.057(4) 0.002(3) 0.009(3) 0.001(3)
C42 0.037(3) 0.039(3) 0.048(4) 0.001(3) 0.007(3) 0.005(3)
O5 0.040(2) 0.042(2) 0.059(3) 0.000(2) 0.015(2) 0.0052(18)
C43 0.066(4) 0.051(4) 0.069(5) 0.000(4) 0.027(4) 0.011(3)
C44 0.083(6) 0.073(5) 0.078(5) -0.002(4) 0.037(5) 0.002(4)
C45 0.124(8) 0.104(8) 0.094(7) -0.004(6) 0.055(6) -0.009(6)
C46 0.038(3) 0.035(3) 0.055(4) -0.011(3) 0.018(3) -0.010(3)
C47 0.045(3) 0.030(3) 0.064(4) -0.008(3) 0.018(3) -0.005(3)
C48 0.048(4) 0.035(3) 0.070(5) -0.012(3) 0.023(3) -0.004(3)
C49 0.050(4) 0.045(4) 0.058(4) -0.009(3) 0.027(3) -0.009(3)
C50 0.044(3) 0.043(4) 0.055(4) -0.006(3) 0.013(3) -0.008(3)
C51 0.036(3) 0.035(3) 0.054(4) -0.010(3) 0.011(3) -0.006(2)
O6 0.045(2) 0.044(2) 0.058(3) -0.003(2) 0.025(2) -0.0064(18)
C52A 0.067(5) 0.065(5) 0.079(6) -0.004(4) 0.047(4) -0.015(4)
C53A 0.069(5) 0.067(5) 0.080(6) -0.004(4) 0.047(4) -0.014(4)
C54A 0.071(6) 0.070(6) 0.084(6) -0.008(5) 0.041(5) -0.008(4)
C52B 0.067(5) 0.066(5) 0.079(6) -0.004(5) 0.048(5) -0.015(4)
C53B 0.068(5) 0.066(5) 0.080(6) -0.005(4) 0.047(5) -0.013(4)
C54B 0.068(6) 0.068(7) 0.081(7) -0.006(6) 0.049(6) -0.013(5)
C55 0.036(3) 0.030(3) 0.060(4) 0.010(3) 0.016(3) 0.006(2)
C56 0.044(3) 0.027(3) 0.057(4) 0.004(3) 0.017(3) 0.003(2)
C57 0.040(3) 0.034(3) 0.070(4) 0.003(3) 0.018(3) -0.001(3)
C58 0.042(3) 0.042(3) 0.055(4) 0.009(3) 0.020(3) 0.004(3)
C59 0.038(3) 0.038(3) 0.056(4) 0.003(3) 0.008(3) 0.007(3)
C60 0.031(3) 0.033(3) 0.056(4) 0.007(3) 0.005(3) 0.002(2)
O7 0.048(2) 0.040(2) 0.061(3) 0.006(2) 0.026(2) 0.0062(19)
C61 0.065(5) 0.057(5) 0.128(7) 0.024(5) 0.060(5) 0.025(4)
C62 0.076(5) 0.104(7) 0.079(6) -0.008(5) 0.045(5) 0.011(5)
C63 0.095(6) 0.094(7) 0.104(7) 0.019(6) 0.061(6) 0.001(5)
C64 0.033(3) 0.034(3) 0.048(3) -0.001(3) 0.005(3) -0.010(2)
C65 0.033(3) 0.032(3) 0.052(4) 0.002(3) 0.003(3) -0.005(2)
C66 0.035(3) 0.039(3) 0.062(4) 0.002(3) 0.010(3) -0.002(3)
C67 0.041(3) 0.040(3) 0.061(4) -0.003(3) 0.017(3) -0.011(3)
C68 0.045(3) 0.037(3) 0.057(4) 0.001(3) 0.006(3) -0.008(3)
C69 0.032(3) 0.036(3) 0.049(3) -0.003(3) 0.005(3) -0.004(2)
O8 0.041(2) 0.043(2) 0.054(3) 0.002(2) 0.013(2) -0.0060(18)
C70 0.073(5) 0.057(4) 0.063(5) -0.006(4) 0.021(4) -0.018(4)
C71 0.098(6) 0.086(6) 0.073(6) -0.002(5) 0.036(5) -0.006(5)
C72 0.177(12) 0.125(10) 0.126(10) -0.035(8) 0.086(9) -0.040(9)
S9 0.0611(10) 0.0678(11) 0.0378(8) 0.0197(8) 0.0247(8) 0.0250(8)
S10 0.0547(9) 0.0808(12) 0.0407(9) -0.0075(8) 0.0199(8) 0.0262(9)
S11 0.0708(11) 0.0733(12) 0.0366(8) 0.0193(8) 0.0231(8) 0.0195(9)
S12 0.0746(11) 0.0522(10) 0.0613(10) 0.0131(8) 0.0480(9) 0.0262(8)
Br9 0.0674(5) 0.0792(5) 0.0796(5) 0.0058(4) 0.0392(4) -0.0070(4)
Br10 0.0503(4) 0.0929(6) 0.0581(4) 0.0046(4) 0.0144(3) 0.0008(4)
Br11 0.0592(4) 0.1201(7) 0.0597(5) -0.0185(5) 0.0245(4) -0.0222(4)
Br12 0.0625(4) 0.0654(5) 0.1027(6) 0.0030(4) 0.0380(4) 0.0016(4)
C73 0.053(4) 0.049(4) 0.035(3) 0.007(3) 0.028(3) 0.013(3)
C74 0.061(4) 0.050(4) 0.034(3) 0.006(3) 0.031(3) 0.016(3)
C75 0.053(4) 0.064(4) 0.042(3) 0.007(3) 0.029(3) 0.015(3)
C76 0.055(4) 0.056(4) 0.039(3) 0.003(3) 0.028(3) 0.003(3)
C77 0.072(4) 0.044(4) 0.044(3) 0.009(3) 0.036(3) 0.010(3)
C78 0.054(4) 0.053(4) 0.037(3) 0.012(3) 0.028(3) 0.022(3)
O9 0.052(2) 0.056(3) 0.038(2) 0.0059(19) 0.0261(19) 0.006(2)
C79 0.089(5) 0.056(4) 0.049(4) -0.002(3) 0.037(4) -0.007(4)
C80 0.074(5) 0.085(6) 0.062(5) -0.004(4) 0.027(4) -0.009(4)
C81 0.108(7) 0.110(8) 0.095(7) -0.011(6) 0.036(6) -0.029(6)
C82 0.040(3) 0.053(4) 0.041(3) 0.003(3) 0.014(3) 0.018(3)
C83 0.044(3) 0.050(4) 0.035(3) 0.003(3) 0.014(3) 0.019(3)
C84 0.044(3) 0.059(4) 0.042(3) 0.006(3) 0.021(3) 0.019(3)
C85 0.039(3) 0.054(4) 0.049(4) 0.011(3) 0.014(3) 0.016(3)
C86 0.048(3) 0.055(4) 0.033(3) 0.005(3) 0.011(3) 0.018(3)
C87 0.047(3) 0.049(4) 0.036(3) 0.008(3) 0.016(3) 0.025(3)
O10 0.046(2) 0.064(3) 0.044(2) 0.002(2) 0.018(2) 0.014(2)
C88 0.080(3) 0.065(3) 0.081(4) -0.002(3) 0.019(3) -0.006(3)
C89A 0.084(3) 0.068(3) 0.084(3) 0.000(3) 0.019(3) -0.009(3)
C90A 0.091(6) 0.075(5) 0.094(6) 0.003(5) 0.014(5) -0.011(5)
C89B 0.084(3) 0.068(3) 0.084(3) 0.000(3) 0.019(3) -0.009(3)
C90B 0.097(5) 0.078(5) 0.100(5) 0.001(4) 0.011(4) -0.013(4)
C91 0.048(3) 0.067(4) 0.029(3) 0.003(3) 0.024(3) 0.008(3)
C92 0.054(4) 0.069(4) 0.025(3) 0.006(3) 0.018(3) 0.015(3)
C93 0.048(4) 0.076(5) 0.038(3) 0.005(3) 0.019(3) 0.016(3)
C94 0.044(3) 0.096(6) 0.034(3) -0.001(3) 0.023(3) -0.005(4)
C95 0.058(4) 0.068(4) 0.037(3) -0.004(3) 0.030(3) 0.006(3)
C96 0.044(3) 0.068(4) 0.029(3) -0.004(3) 0.018(3) 0.009(3)
O11 0.047(2) 0.060(3) 0.038(2) 0.002(2) 0.0204(19) -0.001(2)
C97A 0.052(4) 0.085(5) 0.055(4) 0.000(4) 0.033(4) -0.011(4)
C98A 0.053(4) 0.084(5) 0.056(4) 0.000(4) 0.032(4) -0.011(4)
C99A 0.051(5) 0.085(6) 0.058(6) -0.003(6) 0.029(5) -0.012(5)
C97B 0.052(3) 0.085(5) 0.054(4) 0.001(4) 0.033(3) -0.010(3)
C98B 0.053(3) 0.084(5) 0.056(4) 0.000(4) 0.032(3) -0.011(3)
C99B 0.050(4) 0.084(5) 0.062(5) -0.011(4) 0.026(4) -0.007(4)
C100 0.041(3) 0.043(3) 0.045(3) 0.011(3) 0.020(3) 0.017(3)
C101 0.053(4) 0.060(4) 0.034(3) 0.015(3) 0.022(3) 0.021(3)
C102 0.060(4) 0.057(4) 0.064(4) 0.024(4) 0.035(4) 0.017(3)
C103 0.052(4) 0.051(4) 0.066(4) 0.013(3) 0.030(3) 0.015(3)
C104 0.053(4) 0.052(4) 0.050(4) 0.004(3) 0.024(3) 0.015(3)
C105 0.053(4) 0.049(4) 0.047(4) 0.014(3) 0.028(3) 0.023(3)
O12 0.040(2) 0.059(3) 0.048(2) 0.006(2) 0.0155(19) 0.012(2)
C106 0.031(4) 0.099(7) 0.072(7) 0.014(5) 0.007(4) -0.002(4)
C107 0.032(4) 0.099(7) 0.073(6) 0.014(4) 0.007(4) -0.002(3)
C108 0.037(5) 0.101(8) 0.074(7) 0.013(5) 0.010(5) -0.003(5)
C109 0.031(4) 0.100(7) 0.072(7) 0.014(5) 0.007(4) -0.002(4)
C110 0.032(4) 0.101(7) 0.072(6) 0.013(4) 0.008(4) -0.003(4)
C111 0.034(6) 0.103(8) 0.079(7) 0.012(6) 0.005(5) -0.004(5)

loop_
_atom_type_symbol
_atom_type_description
_atom_type_scat_dispersion_real
_atom_type_scat_dispersion_imag
_atom_type_scat_source
C C 0.0033 0.0016 'International Tables Vol C Tables 4.2.6.8 and 6.1.1.4'
H H 0.0000 0.0000 'International Tables Vol C Tables 4.2.6.8 and 6.1.1.4'
O O 0.0106 0.0060 'International Tables Vol C Tables 4.2.6.8 and 6.1.1.4'
Br Br -0.2901 2.4595 'International Tables Vol C Tables 4.2.6.8 and 6.1.1.4'
S S 0.1246 0.1234 'International Tables Vol C Tables 4.2.6.8 and 6.1.1.4'

loop_
_geom_angle_atom_site_label_1
_geom_angle_atom_site_label_2
_geom_angle_atom_site_label_3
_geom_angle
_geom_angle_site_symmetry_1
_geom_angle_site_symmetry_3
_geom_angle_publ_flag
C15 S1 C2 104.8(3) . . ?
C11 S2 C24 105.4(3) . . ?
C29 S3 C20 105.7(3) . . ?
C33 S4 C6 105.6(3) . . ?
O1 C1 C2 120.5(5) . . ?
O1 C1 C6 120.5(5) . . ?
C2 C1 C6 119.0(5) . . ?
C3 C2 C1 120.4(5) . . ?
C3 C2 S1 117.0(4) . . ?
C1 C2 S1 122.3(5) . . ?
C4 C3 C2 119.2(5) . . ?
C4 C3 H3 120.4 . . ?
C2 C3 H3 120.4 . . ?
C5 C4 C3 121.6(6) . . ?
C5 C4 Br1 119.0(5) . . ?
C3 C4 Br1 119.3(4) . . ?
C4 C5 C6 119.3(6) . . ?
C4 C5 H5 120.4 . . ?
C6 C5 H5 120.4 . . ?
C5 C6 C1 120.4(5) . . ?
C5 C6 S4 116.6(4) . . ?
C1 C6 S4 122.7(5) . . ?
C1 O1 C7 115.9(4) . . ?
O1 C7 C8 107.9(6) . . ?
O1 C7 H7 110.1 . . ?
C8 C7 H7 110.1 . . ?
O1 C7 H7A 110.1 . . ?
C8 C7 H7A 110.1 . . ?
H7 C7 H7A 108.4 . . ?
C9 C8 C7 111.5(7) . . ?
C9 C8 H8 109.3 . . ?
C7 C8 H8 109.3 . . ?
C9 C8 H8A 109.3 . . ?
C7 C8 H8A 109.3 . . ?
H8 C8 H8A 108.0 . . ?
C8 C9 H9 109.5 . . ?
C8 C9 H9A 109.5 . . ?
H9 C9 H9A 109.5 . . ?
C8 C9 H9B 109.5 . . ?
H9 C9 H9B 109.5 . . ?
H9A C9 H9B 109.5 . . ?
O2 C10 C15 120.6(5) . . ?
O2 C10 C11 119.4(5) . . ?
C15 C10 C11 119.9(5) . . ?
C12 C11 C10 119.3(5) . . ?
C12 C11 S2 118.0(4) . . ?
C10 C11 S2 122.4(5) . . ?
C13 C12 C11 120.1(6) . . ?
C13 C12 H12 119.9 . . ?
C11 C12 H12 119.9 . . ?
C12 C13 C14 121.8(6) . . ?
C12 C13 Br2 119.2(5) . . ?
C14 C13 Br2 119.0(5) . . ?
C13 C14 C15 119.1(5) . . ?
C13 C14 H14 120.4 . . ?
C15 C14 H14 120.4 . . ?
C10 C15 C14 119.7(5) . . ?
C10 C15 S1 123.1(5) . . ?
C14 C15 S1 116.8(4) . . ?
C10 O2 C16 114.8(5) . . ?
O2 C16 C17B 121.7(14) . . ?
O2 C16 C17A 102.6(8) . . ?
O2 C16 H16 111.2 . . ?
C17A C16 H16 111.2 . . ?
O2 C16 H16A 111.2 . . ?
C17A C16 H16A 111.2 . . ?
H16 C16 H16A 109.2 . . ?
O2 C16 H16B 106.9 . . ?
C17B C16 H16B 106.9 . . ?
O2 C16 H16C 106.9 . . ?
C17B C16 H16C 106.9 . . ?
H16B C16 H16C 106.7 . . ?
C18A C17A C16 110.8(11) . . ?
C18A C17A H17A 109.5 . . ?
C16 C17A H17A 109.5 . . ?
C18A C17A H17B 109.5 . . ?
C16 C17A H17B 109.5 . . ?
H17A C17A H17B 108.1 . . ?
C17A C18A H18A 109.5 . . ?
C17A C18A H18B 109.5 . . ?
H18A C18A H18B 109.5 . . ?
C17A C18A H18C 109.5 . . ?
H18A C18A H18C 109.5 . . ?
H18B C18A H18C 109.5 . . ?
C18B C17B C16 115.4(19) . . ?
C18B C17B H17C 108.4 . . ?
C16 C17B H17C 108.4 . . ?
C18B C17B H17D 108.4 . . ?
C16 C17B H17D 108.4 . . ?
H17C C17B H17D 107.5 . . ?
C17B C18B H18D 109.5 . . ?
C17B C18B H18E 109.5 . . ?
H18D C18B H18E 109.5 . . ?
C17B C18B H18F 109.5 . . ?
H18D C18B H18F 109.5 . . ?
H18E C18B H18F 109.5 . . ?
O3 C19 C20 121.1(6) . . ?
O3 C19 C24 119.7(5) . . ?
C20 C19 C24 119.2(6) . . ?
C21 C20 C19 120.4(6) . . ?
C21 C20 S3 116.3(5) . . ?
C19 C20 S3 123.0(5) . . ?
C22 C21 C20 120.1(6) . . ?
C22 C21 H21 120.0 . . ?
C20 C21 H21 120.0 . . ?
C23 C22 C21 120.9(6) . . ?
C23 C22 Br3 119.5(5) . . ?
C21 C22 Br3 119.5(5) . . ?
C22 C23 C24 119.5(6) . . ?
C22 C23 H23 120.3 . . ?
C24 C23 H23 120.3 . . ?
C19 C24 C23 120.0(5) . . ?
C19 C24 S2 124.0(5) . . ?
C23 C24 S2 115.5(5) . . ?
C19 O3 C25A 107.5(8) . . ?
C19 O3 C25B 122.9(7) . . ?
O3 C25A C26A 104.1(15) . . ?
O3 C25A H25A 110.9 . . ?
C26A C25A H25A 110.9 . . ?
O3 C25A H25B 110.9 . . ?
C26A C25A H25B 110.9 . . ?
H25A C25A H25B 109.0 . . ?
C25A C26A C27A 116.6(15) . . ?
C25A C26A H26A 108.1 . . ?
C27A C26A H26A 108.1 . . ?
C25A C26A H26B 108.1 . . ?
C27A C26A H26B 108.1 . . ?
H26A C26A H26B 107.3 . . ?
C26A C27A H27A 109.5 . . ?
C26A C27A H27B 109.5 . . ?
H27A C27A H27B 109.5 . . ?
C26A C27A H27C 109.5 . . ?
H27A C27A H27C 109.5 . . ?
H27B C27A H27C 109.5 . . ?
O3 C25B C26B 115.8(12) . . ?
O3 C25B H25C 108.3 . . ?
C26B C25B H25C 108.3 . . ?
O3 C25B H25D 108.3 . . ?
C26B C25B H25D 108.3 . . ?
H25C C25B H25D 107.4 . . ?
C27B C26B C25B 116.5(12) . . ?
C27B C26B H26C 108.2 . . ?
C25B C26B H26C 108.2 . . ?
C27B C26B H26D 108.2 . . ?
C25B C26B H26D 108.2 . . ?
H26C C26B H26D 107.3 . . ?
C26B C27B H27D 109.5 . . ?
C26B C27B H27E 109.5 . . ?
H27D C27B H27E 109.5 . . ?
C26B C27B H27F 109.5 . . ?
H27D C27B H27F 109.5 . . ?
H27E C27B H27F 109.5 . . ?
O4 C28 C29 120.5(6) . . ?
O4 C28 C33 119.8(5) . . ?
C29 C28 C33 119.7(6) . . ?
C28 C29 C30 119.1(6) . . ?
C28 C29 S3 124.4(5) . . ?
C30 C29 S3 116.0(4) . . ?
C31 C30 C29 120.6(6) . . ?
C31 C30 H30 119.7 . . ?
C29 C30 H30 119.7 . . ?
C30 C31 C32 120.9(6) . . ?
C30 C31 Br4 120.0(5) . . ?
C32 C31 Br4 119.0(5) . . ?
C31 C32 C33 119.2(6) . . ?
C31 C32 H32 120.4 . . ?
C33 C32 H32 120.4 . . ?
C32 C33 C28 120.4(5) . . ?
C32 C33 S4 115.9(5) . . ?
C28 C33 S4 123.2(5) . . ?
C28 O4 C34A 108.2(14) . . ?
C28 O4 C34B 118.8(6) . . ?
O4 C34A C35A 109(4) . . ?
O4 C34A H34A 109.8 . . ?
C35A C34A H34A 109.8 . . ?
O4 C34A H34B 109.8 . . ?
C35A C34A H34B 109.8 . . ?
H34A C34A H34B 108.3 . . ?
C36A C35A C34A 116(2) . . ?
C36A C35A H35A 108.3 . . ?
C34A C35A H35A 108.3 . . ?
C36A C35A H35B 108.3 . . ?
C34A C35A H35B 108.3 . . ?
H35A C35A H35B 107.4 . . ?
C35A C36A H36A 109.5 . . ?
C35A C36A H36B 109.5 . . ?
H36A C36A H36B 109.5 . . ?
C35A C36A H36C 109.5 . . ?
H36A C36A H36C 109.5 . . ?
H36B C36A H36C 109.5 . . ?
O4 C34B C35B 112.7(12) . . ?
O4 C34B H34C 109.1 . . ?
C35B C34B H34C 109.1 . . ?
O4 C34B H34D 109.1 . . ?
C35B C34B H34D 109.1 . . ?
H34C C34B H34D 107.8 . . ?
C34B C35B C36B 117.0(13) . . ?
C34B C35B H35C 108.0 . . ?
C36B C35B H35C 108.0 . . ?
C34B C35B H35D 108.0 . . ?
C36B C35B H35D 108.0 . . ?
H35C C35B H35D 107.3 . . ?
C35B C36B H36D 109.5 . . ?
C35B C36B H36E 109.5 . . ?
H36D C36B H36E 109.5 . . ?
C35B C36B H36F 109.5 . . ?
H36D C36B H36F 109.5 . . ?
H36E C36B H36F 109.5 . . ?
C51 S5 C42 106.4(3) . . ?
C56 S6 C47 105.5(3) . . ?
C60 S7 C65 105.2(3) . . ?
C38 S8 C69 105.3(3) . . ?
O5 C37 C38 120.4(5) . . ?
O5 C37 C42 119.5(5) . . ?
C38 C37 C42 120.1(6) . . ?
C39 C38 C37 119.8(5) . . ?
C39 C38 S8 117.1(4) . . ?
C37 C38 S8 122.8(5) . . ?
C40 C39 C38 119.8(6) . . ?
C40 C39 H39 120.1 . . ?
C38 C39 H39 120.1 . . ?
C39 C40 C41 120.7(6) . . ?
C39 C40 Br5 119.9(5) . . ?
C41 C40 Br5 119.4(5) . . ?
C40 C41 C42 120.2(6) . . ?
C40 C41 H41 119.9 . . ?
C42 C41 H41 119.9 . . ?
C41 C42 C37 119.5(6) . . ?
C41 C42 S5 117.0(5) . . ?
C37 C42 S5 123.3(5) . . ?
C37 O5 C43 115.2(4) . . ?
O5 C43 C44 107.6(6) . . ?
O5 C43 H43 110.2 . . ?
C44 C43 H43 110.2 . . ?
O5 C43 H43A 110.2 . . ?
C44 C43 H43A 110.2 . . ?
H43 C43 H43A 108.5 . . ?
C45 C44 C43 111.2(7) . . ?
C45 C44 H44 109.4 . . ?
C43 C44 H44 109.4 . . ?
C45 C44 H44A 109.4 . . ?
C43 C44 H44A 109.4 . . ?
H44 C44 H44A 108.0 . . ?
C44 C45 H45 109.5 . . ?
C44 C45 H45A 109.5 . . ?
H45 C45 H45A 109.5 . . ?
C44 C45 H45B 109.5 . . ?
H45 C45 H45B 109.5 . . ?
H45A C45 H45B 109.5 . . ?
O6 C46 C47 121.2(6) . . ?
O6 C46 C51 119.3(5) . . ?
C47 C46 C51 119.4(6) . . ?
C46 C47 C48 120.6(6) . . ?
C46 C47 S6 123.8(5) . . ?
C48 C47 S6 115.3(5) . . ?
C49 C48 C47 119.0(6) . . ?
C49 C48 H48 120.5 . . ?
C47 C48 H48 120.5 . . ?
C50 C49 C48 120.7(6) . . ?
C50 C49 Br6 120.2(5) . . ?
C48 C49 Br6 119.1(5) . . ?
C49 C50 C51 120.6(6) . . ?
C49 C50 H50 119.7 . . ?
C51 C50 H50 119.7 . . ?
C50 C51 C46 119.6(6) . . ?
C50 C51 S5 116.3(5) . . ?
C46 C51 S5 123.5(5) . . ?
C46 O6 C52B 106.7(12) . . ?
C46 O6 C52A 120.3(6) . . ?
O6 C52A C53A 112.4(9) . . ?
O6 C52A H52A 109.1 . . ?
C53A C52A H52A 109.1 . . ?
O6 C52A H52B 109.1 . . ?
C53A C52A H52B 109.1 . . ?
H52A C52A H52B 107.9 . . ?
C54A C53A C52A 117.5(10) . . ?
C54A C53A H53A 107.9 . . ?
C52A C53A H53A 107.9 . . ?
C54A C53A H53B 107.9 . . ?
C52A C53A H53B 107.9 . . ?
H53A C53A H53B 107.2 . . ?
C53A C54A H54A 109.5 . . ?
C53A C54A H54B 109.5 . . ?
H54A C54A H54B 109.5 . . ?
C53A C54A H54C 109.5 . . ?
H54A C54A H54C 109.5 . . ?
H54B C54A H54C 109.5 . . ?
O6 C52B C53B 102(2) . . ?
O6 C52B H52C 111.3 . . ?
C53B C52B H52C 111.3 . . ?
O6 C52B H52D 111.3 . . ?
C53B C52B H52D 111.3 . . ?
H52C C52B H52D 109.2 . . ?
C52B C53B C54B 119.4(18) . . ?
C52B C53B H53C 107.5 . . ?
C54B C53B H53C 107.5 . . ?
C52B C53B H53D 107.5 . . ?
C54B C53B H53D 107.5 . . ?
H53C C53B H53D 107.0 . . ?
C53B C54B H54D 109.5 . . ?
C53B C54B H54E 109.5 . . ?
H54D C54B H54E 109.5 . . ?
C53B C54B H54F 109.5 . . ?
H54D C54B H54F 109.5 . . ?
H54E C54B H54F 109.5 . . ?
O7 C55 C56 121.6(6) . . ?
O7 C55 C60 119.0(5) . . ?
C56 C55 C60 119.4(6) . . ?
C57 C56 C55 119.7(6) . . ?
C57 C56 S6 115.3(4) . . ?
C55 C56 S6 124.6(5) . . ?
C58 C57 C56 120.3(6) . . ?
C58 C57 H57 119.9 . . ?
C56 C57 H57 119.9 . . ?
C59 C58 C57 120.6(6) . . ?
C59 C58 Br7 119.7(5) . . ?
C57 C58 Br7 119.6(5) . . ?
C58 C59 C60 119.8(6) . . ?
C58 C59 H59 120.1 . . ?
C60 C59 H59 120.1 . . ?
C59 C60 C55 120.1(5) . . ?
C59 C60 S7 116.2(5) . . ?
C55 C60 S7 123.2(5) . . ?
C55 O7 C61 118.0(5) . . ?
O7 C61 C62 111.0(6) . . ?
O7 C61 H61 109.4 . . ?
C62 C61 H61 109.4 . . ?
O7 C61 H61A 109.4 . . ?
C62 C61 H61A 109.4 . . ?
H61 C61 H61A 108.0 . . ?
C63 C62 C61 118.1(7) . . ?
C63 C62 H62 107.8 . . ?
C61 C62 H62 107.8 . . ?
C63 C62 H62A 107.8 . . ?
C61 C62 H62A 107.8 . . ?
H62 C62 H62A 107.1 . . ?
C62 C63 H63 109.5 . . ?
C62 C63 H63A 109.5 . . ?
H63 C63 H63A 109.5 . . ?
C62 C63 H63B 109.5 . . ?
H63 C63 H63B 109.5 . . ?
H63A C63 H63B 109.5 . . ?
O8 C64 C69 120.0(5) . . ?
O8 C64 C65 120.6(5) . . ?
C69 C64 C65 119.4(6) . . ?
C66 C65 C64 120.4(5) . . ?
C66 C65 S7 117.3(4) . . ?
C64 C65 S7 122.0(5) . . ?
C65 C66 C67 119.8(6) . . ?
C65 C66 H66 120.1 . . ?
C67 C66 H66 120.1 . . ?
C68 C67 C66 120.7(6) . . ?
C68 C67 Br8 119.6(5) . . ?
C66 C67 Br8 119.6(5) . . ?
C67 C68 C69 119.7(6) . . ?
C67 C68 H68 120.2 . . ?
C69 C68 H68 120.2 . . ?
C68 C69 C64 119.9(5) . . ?
C68 C69 S8 116.9(5) . . ?
C64 C69 S8 122.9(5) . . ?
C64 O8 C70 114.4(5) . . ?
O8 C70 C71 108.2(6) . . ?
O8 C70 H70 110.1 . . ?
C71 C70 H70 110.1 . . ?
O8 C70 H70A 110.1 . . ?
C71 C70 H70A 110.1 . . ?
H70 C70 H70A 108.4 . . ?
C72 C71 C70 111.1(8) . . ?
C72 C71 H71 109.4 . . ?
C70 C71 H71 109.4 . . ?
C72 C71 H71A 109.4 . . ?
C70 C71 H71A 109.4 . . ?
H71 C71 H71A 108.0 . . ?
C71 C72 H72 109.5 . . ?
C71 C72 H72A 109.5 . . ?
H72 C72 H72A 109.5 . . ?
C71 C72 H72B 109.5 . . ?
H72 C72 H72B 109.5 . . ?
H72A C72 H72B 109.5 . . ?
C78 S9 C87 104.9(3) . . ?
C96 S10 C83 106.2(3) . . ?
C92 S11 C101 105.8(3) . . ?
C74 S12 C105 105.5(3) . . ?
O9 C73 C78 121.2(5) . . ?
O9 C73 C74 120.2(5) . . ?
C78 C73 C74 118.5(6) . . ?
C75 C74 C73 120.1(6) . . ?
C75 C74 S12 117.4(5) . . ?
C73 C74 S12 122.3(5) . . ?
C76 C75 C74 120.0(6) . . ?
C76 C75 H75 120.0 . . ?
C74 C75 H75 120.0 . . ?
C75 C76 C77 121.2(6) . . ?
C75 C76 Br9 119.7(5) . . ?
C77 C76 Br9 119.1(5) . . ?
C76 C77 C78 119.5(6) . . ?
C76 C77 H77 120.3 . . ?
C78 C77 H77 120.3 . . ?
C77 C78 C73 120.8(5) . . ?
C77 C78 S9 117.3(5) . . ?
C73 C78 S9 121.7(5) . . ?
C73 O9 C79 114.9(4) . . ?
O9 C79 C80 107.4(5) . . ?
O9 C79 H79 110.2 . . ?
C80 C79 H79 110.2 . . ?
O9 C79 H79A 110.2 . . ?
C80 C79 H79A 110.2 . . ?
H79 C79 H79A 108.5 . . ?
C79 C80 C81 111.4(7) . . ?
C79 C80 H80 109.3 . . ?
C81 C80 H80 109.3 . . ?
C79 C80 H80A 109.3 . . ?
C81 C80 H80A 109.3 . . ?
H80 C80 H80A 108.0 . . ?
C80 C81 H81 109.5 . . ?
C80 C81 H81A 109.5 . . ?
H81 C81 H81A 109.5 . . ?
C80 C81 H81B 109.5 . . ?
H81 C81 H81B 109.5 . . ?
H81A C81 H81B 109.5 . . ?
O10 C82 C83 120.5(5) . . ?
O10 C82 C87 120.2(5) . . ?
C83 C82 C87 119.2(6) . . ?
C84 C83 C82 120.7(5) . . ?
C84 C83 S10 116.7(4) . . ?
C82 C83 S10 122.4(5) . . ?
C85 C84 C83 119.2(6) . . ?
C85 C84 H84 120.4 . . ?
C83 C84 H84 120.4 . . ?
C86 C85 C84 121.5(6) . . ?
C86 C85 Br10 119.3(5) . . ?
C84 C85 Br10 119.2(5) . . ?
C85 C86 C87 119.2(6) . . ?
C85 C86 H86 120.4 . . ?
C87 C86 H86 120.4 . . ?
C86 C87 C82 120.1(6) . . ?
C86 C87 S9 117.2(4) . . ?
C82 C87 S9 122.4(5) . . ?
C82 O10 C88 114.2(5) . . ?
O10 C88 C89A 123.5(16) . . ?
O10 C88 C89B 104.7(7) . . ?
O10 C88 H88 106.5 . . ?
C89A C88 H88 106.5 . . ?
O10 C88 H88A 106.5 . . ?
C89A C88 H88A 106.5 . . ?
H88 C88 H88A 106.5 . . ?
O10 C88 H88B 110.8 . . ?
C89B C88 H88B 110.8 . . ?
O10 C88 H88C 110.8 . . ?
C89B C88 H88C 110.8 . . ?
H88B C88 H88C 108.9 . . ?
C88 C89A C90A 111.1(17) . . ?
C88 C89A H89A 109.4 . . ?
C90A C89A H89A 109.4 . . ?
C88 C89A H89B 109.4 . . ?
C90A C89A H89B 109.4 . . ?
H89A C89A H89B 108.0 . . ?
C89A C90A H90A 109.5 . . ?
C89A C90A H90B 109.5 . . ?
H90A C90A H90B 109.5 . . ?
C89A C90A H90C 109.5 . . ?
H90A C90A H90C 109.5 . . ?
H90B C90A H90C 109.5 . . ?
C90B C89B C88 109.4(9) . . ?
C90B C89B H89C 109.8 . . ?
C88 C89B H89C 109.8 . . ?
C90B C89B H89D 109.8 . . ?
C88 C89B H89D 109.8 . . ?
H89C C89B H89D 108.2 . . ?
C89B C90B H90D 109.5 . . ?
C89B C90B H90E 109.5 . . ?
H90D C90B H90E 109.5 . . ?
C89B C90B H90F 109.5 . . ?
H90D C90B H90F 109.5 . . ?
H90E C90B H90F 109.5 . . ?
O11 C91 C92 121.9(6) . . ?
O11 C91 C96 119.0(5) . . ?
C92 C91 C96 119.0(6) . . ?
C93 C92 C91 120.1(6) . . ?
C93 C92 S11 115.7(5) . . ?
C91 C92 S11 124.1(5) . . ?
C94 C93 C92 120.0(6) . . ?
C94 C93 H93 120.0 . . ?
C92 C93 H93 120.0 . . ?
C93 C94 C95 121.9(6) . . ?
C93 C94 Br11 119.6(5) . . ?
C95 C94 Br11 118.5(6) . . ?
C94 C95 C96 118.7(6) . . ?
C94 C95 H95 120.7 . . ?
C96 C95 H95 120.7 . . ?
C95 C96 C91 120.4(6) . . ?
C95 C96 S10 115.9(5) . . ?
C91 C96 S10 123.1(5) . . ?
C91 O11 C97B 120.0(5) . . ?
C91 O11 C97A 103.5(12) . . ?
O11 C97A C98A 105.1(15) . . ?
O11 C97A H97A 110.7 . . ?
C98A C97A H97A 110.7 . . ?
O11 C97A H97B 110.7 . . ?
C98A C97A H97B 110.7 . . ?
H97A C97A H97B 108.8 . . ?
C99A C98A C97A 112.3(18) . . ?
C99A C98A H98A 109.1 . . ?
C97A C98A H98A 109.1 . . ?
C99A C98A H98B 109.1 . . ?
C97A C98A H98B 109.1 . . ?
H98A C98A H98B 107.9 . . ?
C98A C99A H99A 109.5 . . ?
C98A C99A H99B 109.5 . . ?
H99A C99A H99B 109.5 . . ?
C98A C99A H99C 109.5 . . ?
H99A C99A H99C 109.5 . . ?
H99B C99A H99C 109.5 . . ?
O11 C97B C98B 110.3(7) . . ?
O11 C97B H97C 109.6 . . ?
C98B C97B H97C 109.6 . . ?
O11 C97B H97D 109.6 . . ?
C98B C97B H97D 109.6 . . ?
H97C C97B H97D 108.1 . . ?
C97B C98B C99B 115.0(7) . . ?
C97B C98B H98C 108.5 . . ?
C99B C98B H98C 108.5 . . ?
C97B C98B H98D 108.5 . . ?
C99B C98B H98D 108.5 . . ?
H98C C98B H98D 107.5 . . ?
C98B C99B H99D 109.5 . . ?
C98B C99B H99E 109.5 . . ?
H99D C99B H99E 109.5 . . ?
C98B C99B H99F 109.5 . . ?
H99D C99B H99F 109.5 . . ?
H99E C99B H99F 109.5 . . ?
O12 C100 C101 120.7(6) . . ?
O12 C100 C105 120.0(5) . . ?
C101 C100 C105 119.2(6) . . ?
C100 C101 C102 120.5(6) . . ?
C100 C101 S11 123.6(5) . . ?
C102 C101 S11 115.5(5) . . ?
C103 C102 C101 119.6(6) . . ?
C103 C102 H102 120.2 . . ?
C101 C102 H102 120.2 . . ?
C102 C103 C104 120.8(7) . . ?
C102 C103 Br12 119.3(5) . . ?
C104 C103 Br12 119.8(5) . . ?
C103 C104 C105 119.9(6) . . ?
C103 C104 H104 120.1 . . ?
C105 C104 H104 120.1 . . ?
C104 C105 C100 120.0(6) . . ?
C104 C105 S12 116.0(5) . . ?
C100 C105 S12 123.4(5) . . ?
C100 O12 C109 110.2(9) . . ?
C100 O12 C106 122.7(7) . . ?
C107 C106 O12 112.8(13) . . ?
C107 C106 H106 109.0 . . ?
O12 C106 H106 109.0 . . ?
C107 C106 H107 109.0 . . ?
O12 C106 H107 109.0 . . ?
H106 C106 H107 107.8 . . ?
C106 C107 C108 118.0(12) . . ?
C106 C107 H108 107.8 . . ?
C108 C107 H108 107.8 . . ?
C106 C107 H109 107.8 . . ?
C108 C107 H109 107.8 . . ?
H108 C107 H109 107.1 . . ?
C107 C108 H110 109.5 . . ?
C107 C108 H111 109.5 . . ?
H110 C108 H111 109.5 . . ?
C107 C108 H112 109.5 . . ?
H110 C108 H112 109.5 . . ?
H111 C108 H112 109.5 . . ?
O12 C109 C110 108.1(17) . . ?
O12 C109 H113 110.1 . . ?
C110 C109 H113 110.1 . . ?
O12 C109 H114 110.1 . . ?
C110 C109 H114 110.1 . . ?
H113 C109 H114 108.4 . . ?
C111 C110 C109 120.2(15) . . ?
C111 C110 H115 107.3 . . ?
C109 C110 H115 107.3 . . ?
C111 C110 H116 107.3 . . ?
C109 C110 H116 107.3 . . ?
H115 C110 H116 106.9 . . ?
C110 C111 H117 109.5 . . ?
C110 C111 H118 109.5 . . ?
H117 C111 H118 109.5 . . ?
C110 C111 H119 109.5 . . ?
H117 C111 H119 109.5 . . ?
H118 C111 H119 109.5 . . ?
C5S C1S C4S 112.8(3) . . ?
C5S C1S C2S 112.3(3) . . ?
C4S C1S C2S 112.2(3) . . ?
C5S C1S C3S 94.3(9) . . ?
C4S C1S C3S 112.1(3) . . ?
C2S C1S C3S 112.0(3) . . ?
C1S C2S H120 109.5 . . ?
C1S C2S H121 109.5 . . ?
H120 C2S H121 109.5 . . ?
C1S C2S H122 109.5 . . ?
H120 C2S H122 109.5 . . ?
H121 C2S H122 109.5 . . ?
C1S C3S H123 109.5 . . ?
C1S C3S H124 109.5 . . ?
H123 C3S H124 109.5 . . ?
C1S C3S H125 109.5 . . ?
H123 C3S H125 109.5 . . ?
H124 C3S H125 109.5 . . ?
C1S C4S H126 109.5 . . ?
C1S C4S H127 109.5 . . ?
H126 C4S H127 109.5 . . ?
C1S C4S H128 109.5 . . ?
H126 C4S H128 109.5 . . ?
H127 C4S H128 109.5 . . ?
C1S C5S C6S 112.9(3) . . ?
C1S C5S H150 109.0 . . ?
C6S C5S H150 109.0 . . ?
C1S C5S H151 109.0 . . ?
C6S C5S H151 109.0 . . ?
H150 C5S H151 107.8 . . ?
C5S C6S C8S 112.6(3) . . ?
C5S C6S C7S 112.3(3) . . ?
C8S C6S C7S 112.3(3) . . ?
C5S C6S H154 106.3 . . ?
C8S C6S H154 106.3 . . ?
C7S C6S H154 106.3 . . ?
C6S C7S H129 109.5 . . ?
C6S C7S H130 109.5 . . ?
H129 C7S H130 109.5 . . ?
C6S C7S H131 109.5 . . ?
H129 C7S H131 109.5 . . ?
H130 C7S H131 109.5 . . ?
C6S C8S H132 109.5 . . ?
C6S C8S H133 109.5 . . ?
H132 C8S H133 109.5 . . ?
C6S C8S H134 109.5 . . ?
H132 C8S H134 109.5 . . ?
H133 C8S H134 109.5 . . ?
C5W C1W C3W 94.4(10) . . ?
C5W C1W C4W 112.5(3) . . ?
C3W C1W C4W 112.2(3) . . ?
C5W C1W C2W 112.4(3) . . ?
C3W C1W C2W 112.1(3) . . ?
C4W C1W C2W 112.1(3) . . ?
C1W C2W H135 109.5 . . ?
C1W C2W H136 109.5 . . ?
H135 C2W H136 109.5 . . ?
C1W C2W H137 109.5 . . ?
H135 C2W H137 109.5 . . ?
H136 C2W H137 109.5 . . ?
C1W C3W H138 109.5 . . ?
C1W C3W H139 109.5 . . ?
H138 C3W H139 109.5 . . ?
C1W C3W H140 109.5 . . ?
H138 C3W H140 109.5 . . ?
H139 C3W H140 109.5 . . ?
C1W C4W H141 109.5 . . ?
C1W C4W H142 109.5 . . ?
H141 C4W H142 109.5 . . ?
C1W C4W H143 109.5 . . ?
H141 C4W H143 109.5 . . ?
H142 C4W H143 109.5 . . ?
C1W C5W C6W 112.8(3) . . ?
C1W C5W H152 109.0 . . ?
C6W C5W H152 109.0 . . ?
C1W C5W H153 109.0 . . ?
C6W C5W H153 109.0 . . ?
H152 C5W H153 107.8 . . ?
C5W C6W C8W 112.3(3) . . ?
C5W C6W C7W 112.3(3) . . ?
C8W C6W C7W 112.2(3) . . ?
C5W C6W H174 106.5 . . ?
C8W C6W H174 106.5 . . ?
C7W C6W H174 106.5 . . ?
C6W C7W H144 109.5 . . ?
C6W C7W H145 109.5 . . ?
H144 C7W H145 109.5 . . ?
C6W C7W H146 109.5 . . ?
H144 C7W H146 109.5 . . ?
H145 C7W H146 109.5 . . ?
C6W C8W H175 109.5 . . ?
C6W C8W H176 109.5 . . ?
H175 C8W H176 109.5 . . ?
C6W C8W H177 109.5 . . ?
H175 C8W H177 109.5 . . ?
H176 C8W H177 109.5 . . ?
C5T C1T C4T 113.6(3) . . ?
C5T C1T C2T 113.3(3) . . ?
C4T C1T C2T 113.2(3) . . ?
C5T C1T C3T 89.4(10) . . ?
C4T C1T C3T 112.7(3) . . ?
C2T C1T C3T 112.6(3) . . ?
C1T C2T H156 109.5 . . ?
C1T C2T H157 109.5 . . ?
H156 C2T H157 109.5 . . ?
C1T C2T H158 109.5 . . ?
H156 C2T H158 109.5 . . ?
H157 C2T H158 109.5 . . ?
C1T C3T H168 109.5 . . ?
C1T C3T H169 109.5 . . ?
H168 C3T H169 109.5 . . ?
C1T C3T H170 109.5 . . ?
H168 C3T H170 109.5 . . ?
H169 C3T H170 109.5 . . ?
C1T C4T H159 109.5 . . ?
C1T C4T H160 109.5 . . ?
H159 C4T H160 109.5 . . ?
C1T C4T H161 109.5 . . ?
H159 C4T H161 109.5 . . ?
H160 C4T H161 109.5 . . ?
C1T C5T C6T 113.5(3) . . ?
C1T C5T H171 108.9 . . ?
C6T C5T H171 108.9 . . ?
C1T C5T H172 108.9 . . ?
C6T C5T H172 108.9 . . ?
H171 C5T H172 107.7 . . ?
C5T C6T C8T 112.7(3) . . ?
C5T C6T C7T 112.4(3) . . ?
C8T C6T C7T 112.1(3) . . ?
C5T C6T H173 106.4 . . ?
C8T C6T H173 106.4 . . ?
C7T C6T H173 106.4 . . ?
C6T C7T H162 109.5 . . ?
C6T C7T H163 109.5 . . ?
H162 C7T H163 109.5 . . ?
C6T C7T H164 109.5 . . ?
H162 C7T H164 109.5 . . ?
H163 C7T H164 109.5 . . ?
C6T C8T H165 109.5 . . ?
C6T C8T H166 109.5 . . ?
H165 C8T H166 109.5 . . ?
C6T C8T H167 109.5 . . ?
H165 C8T H167 109.5 . . ?
H166 C8T H167 109.5 . . ?

loop_
_geom_bond_atom_site_label_1
_geom_bond_atom_site_label_2
_geom_bond_distance
_geom_bond_site_symmetry_2
_geom_bond_publ_flag
S1 C15 1.763(6) . ?
S1 C2 1.770(6) . ?
S2 C11 1.764(6) . ?
S2 C24 1.766(6) . ?
S3 C29 1.761(6) . ?
S3 C20 1.768(7) . ?
S4 C33 1.768(6) . ?
S4 C6 1.774(6) . ?
Br1 C4 1.898(6) . ?
Br2 C13 1.901(6) . ?
Br3 C22 1.887(7) . ?
Br4 C31 1.889(7) . ?
C1 O1 1.368(7) . ?
C1 C2 1.389(8) . ?
C1 C6 1.396(8) . ?
C2 C3 1.389(8) . ?
C3 C4 1.376(8) . ?
C3 H3 0.9500 . ?
C4 C5 1.368(8) . ?
C5 C6 1.389(8) . ?
C5 H5 0.9500 . ?
O1 C7 1.433(8) . ?
C7 C8 1.505(10) . ?
C7 H7 0.9900 . ?
C7 H7A 0.9900 . ?
C8 C9 1.484(12) . ?
C8 H8 0.9900 . ?
C8 H8A 0.9900 . ?
C9 H9 0.9800 . ?
C9 H9A 0.9800 . ?
C9 H9B 0.9800 . ?
C10 O2 1.372(7) . ?
C10 C15 1.389(8) . ?
C10 C11 1.408(8) . ?
C11 C12 1.382(8) . ?
C12 C13 1.361(8) . ?
C12 H12 0.9500 . ?
C13 C14 1.381(8) . ?
C14 C15 1.393(8) . ?
C14 H14 0.9500 . ?
O2 C16 1.446(9) . ?
C16 C17B 1.464(15) . ?
C16 C17A 1.515(12) . ?
C16 H16 0.9900 . ?
C16 H16A 0.9900 . ?
C16 H16B 0.9900 . ?
C16 H16C 0.9900 . ?
C17A C18A 1.465(13) . ?
C17A H17A 0.9900 . ?
C17A H17B 0.9900 . ?
C18A H18A 0.9800 . ?
C18A H18B 0.9800 . ?
C18A H18C 0.9800 . ?
C17B C18B 1.457(17) . ?
C17B H17C 0.9900 . ?
C17B H17D 0.9900 . ?
C18B H18D 0.9800 . ?
C18B H18E 0.9800 . ?
C18B H18F 0.9800 . ?
C19 O3 1.366(7) . ?
C19 C20 1.397(8) . ?
C19 C24 1.397(8) . ?
C20 C21 1.382(9) . ?
C21 C22 1.380(9) . ?
C21 H21 0.9500 . ?
C22 C23 1.377(9) . ?
C23 C24 1.406(9) . ?
C23 H23 0.9500 . ?
O3 C25A 1.44(2) . ?
O3 C25B 1.443(16) . ?
C25A C26A 1.480(15) . ?
C25A H25A 0.9900 . ?
C25A H25B 0.9900 . ?
C26A C27A 1.487(15) . ?
C26A H26A 0.9900 . ?
C26A H26B 0.9900 . ?
C27A H27A 0.9800 . ?
C27A H27B 0.9800 . ?
C27A H27C 0.9800 . ?
C25B C26B 1.491(14) . ?
C25B H25C 0.9900 . ?
C25B H25D 0.9900 . ?
C26B C27B 1.485(13) . ?
C26B H26C 0.9900 . ?
C26B H26D 0.9900 . ?
C27B H27D 0.9800 . ?
C27B H27E 0.9800 . ?
C27B H27F 0.9800 . ?
C28 O4 1.370(7) . ?
C28 C29 1.392(8) . ?
C28 C33 1.396(8) . ?
C29 C30 1.399(9) . ?
C30 C31 1.365(9) . ?
C30 H30 0.9500 . ?
C31 C32 1.385(8) . ?
C32 C33 1.388(9) . ?
C32 H32 0.9500 . ?
O4 C34A 1.42(6) . ?
O4 C34B 1.442(18) . ?
C34A C35A 1.475(19) . ?
C34A H34A 0.9900 . ?
C34A H34B 0.9900 . ?
C35A C36A 1.467(19) . ?
C35A H35A 0.9900 . ?
C35A H35B 0.9900 . ?
C36A H36A 0.9800 . ?
C36A H36B 0.9800 . ?
C36A H36C 0.9800 . ?
C34B C35B 1.465(15) . ?
C34B H34C 0.9900 . ?
C34B H34D 0.9900 . ?
C35B C36B 1.475(13) . ?
C35B H35C 0.9900 . ?
C35B H35D 0.9900 . ?
C36B H36D 0.9800 . ?
C36B H36E 0.9800 . ?
C36B H36F 0.9800 . ?
S5 C51 1.764(6) . ?
S5 C42 1.764(6) . ?
S6 C56 1.764(6) . ?
S6 C47 1.767(7) . ?
S7 C60 1.762(6) . ?
S7 C65 1.770(6) . ?
S8 C38 1.762(6) . ?
S8 C69 1.764(6) . ?
Br5 C40 1.891(6) . ?
Br6 C49 1.894(6) . ?
Br7 C58 1.891(6) . ?
Br8 C67 1.892(7) . ?
C37 O5 1.371(7) . ?
C37 C38 1.393(8) . ?
C37 C42 1.393(8) . ?
C38 C39 1.391(9) . ?
C39 C40 1.379(8) . ?
C39 H39 0.9500 . ?
C40 C41 1.382(9) . ?
C41 C42 1.387(9) . ?
C41 H41 0.9500 . ?
O5 C43 1.432(8) . ?
C43 C44 1.517(10) . ?
C43 H43 0.9900 . ?
C43 H43A 0.9900 . ?
C44 C45 1.477(12) . ?
C44 H44 0.9900 . ?
C44 H44A 0.9900 . ?
C45 H45 0.9800 . ?
C45 H45A 0.9800 . ?
C45 H45B 0.9800 . ?
C46 O6 1.374(7) . ?
C46 C47 1.389(8) . ?
C46 C51 1.398(9) . ?
C47 C48 1.391(9) . ?
C48 C49 1.389(9) . ?
C48 H48 0.9500 . ?
C49 C50 1.371(9) . ?
C50 C51 1.385(9) . ?
C50 H50 0.9500 . ?
O6 C52B 1.39(3) . ?
O6 C52A 1.459(13) . ?
C52A C53A 1.505(12) . ?
C52A H52A 0.9900 . ?
C52A H52B 0.9900 . ?
C53A C54A 1.496(12) . ?
C53A H53A 0.9900 . ?
C53A H53B 0.9900 . ?
C54A H54A 0.9800 . ?
C54A H54B 0.9800 . ?
C54A H54C 0.9800 . ?
C52B C53B 1.478(16) . ?
C52B H52C 0.9900 . ?
C52B H52D 0.9900 . ?
C53B C54B 1.490(17) . ?
C53B H53C 0.9900 . ?
C53B H53D 0.9900 . ?
C54B H54D 0.9800 . ?
C54B H54E 0.9800 . ?
C54B H54F 0.9800 . ?
C55 O7 1.366(7) . ?
C55 C56 1.389(8) . ?
C55 C60 1.400(9) . ?
C56 C57 1.389(9) . ?
C57 C58 1.382(9) . ?
C57 H57 0.9500 . ?
C58 C59 1.370(8) . ?
C59 C60 1.391(9) . ?
C59 H59 0.9500 . ?
O7 C61 1.449(8) . ?
C61 C62 1.491(11) . ?
C61 H61 0.9900 . ?
C61 H61A 0.9900 . ?
C62 C63 1.433(11) . ?
C62 H62 0.9900 . ?
C62 H62A 0.9900 . ?
C63 H63 0.9800 . ?
C63 H63A 0.9800 . ?
C63 H63B 0.9800 . ?
C64 O8 1.375(7) . ?
C64 C69 1.391(8) . ?
C64 C65 1.400(8) . ?
C65 C66 1.370(9) . ?
C66 C67 1.384(9) . ?
C66 H66 0.9500 . ?
C67 C68 1.383(9) . ?
C68 C69 1.390(9) . ?
C68 H68 0.9500 . ?
O8 C70 1.438(8) . ?
C70 C71 1.515(11) . ?
C70 H70 0.9900 . ?
C70 H70A 0.9900 . ?
C71 C72 1.512(13) . ?
C71 H71 0.9900 . ?
C71 H71A 0.9900 . ?
C72 H72 0.9800 . ?
C72 H72A 0.9800 . ?
C72 H72B 0.9800 . ?
S9 C78 1.767(6) . ?
S9 C87 1.771(6) . ?
S10 C96 1.772(6) . ?
S10 C83 1.773(6) . ?
S11 C92 1.765(7) . ?
S11 C101 1.769(6) . ?
S12 C74 1.767(6) . ?
S12 C105 1.768(6) . ?
Br9 C76 1.890(6) . ?
Br10 C85 1.896(6) . ?
Br11 C94 1.896(7) . ?
Br12 C103 1.886(7) . ?
C73 O9 1.361(7) . ?
C73 C78 1.394(8) . ?
C73 C74 1.407(8) . ?
C74 C75 1.398(9) . ?
C75 C76 1.364(9) . ?
C75 H75 0.9500 . ?
C76 C77 1.382(9) . ?
C77 C78 1.391(9) . ?
C77 H77 0.9500 . ?
O9 C79 1.448(8) . ?
C79 C80 1.501(10) . ?
C79 H79 0.9900 . ?
C79 H79A 0.9900 . ?
C80 C81 1.514(12) . ?
C80 H80 0.9900 . ?
C80 H80A 0.9900 . ?
C81 H81 0.9800 . ?
C81 H81A 0.9800 . ?
C81 H81B 0.9800 . ?
C82 O10 1.372(7) . ?
C82 C83 1.385(8) . ?
C82 C87 1.401(8) . ?
C83 C84 1.384(8) . ?
C84 C85 1.382(9) . ?
C84 H84 0.9500 . ?
C85 C86 1.373(8) . ?
C86 C87 1.392(9) . ?
C86 H86 0.9500 . ?
O10 C88 1.433(9) . ?
C88 C89A 1.478(17) . ?
C88 C89B 1.520(11) . ?
C88 H88 0.9900 . ?
C88 H88A 0.9900 . ?
C88 H88B 0.9900 . ?
C88 H88C 0.9900 . ?
C89A C90A 1.484(17) . ?
C89A H89A 0.9900 . ?
C89A H89B 0.9900 . ?
C90A H90A 0.9800 . ?
C90A H90B 0.9800 . ?
C90A H90C 0.9800 . ?
C89B C90B 1.490(13) . ?
C89B H89C 0.9900 . ?
C89B H89D 0.9900 . ?
C90B H90D 0.9800 . ?
C90B H90E 0.9800 . ?
C90B H90F 0.9800 . ?
C91 O11 1.366(7) . ?
C91 C92 1.393(8) . ?
C91 C96 1.402(9) . ?
C92 C93 1.383(9) . ?
C93 C94 1.360(10) . ?
C93 H93 0.9500 . ?
C94 C95 1.380(9) . ?
C95 C96 1.389(9) . ?
C95 H95 0.9500 . ?
O11 C97B 1.462(8) . ?
O11 C97A 1.464(18) . ?
C97A C98A 1.524(17) . ?
C97A H97A 0.9900 . ?
C97A H97B 0.9900 . ?
C98A C99A 1.519(18) . ?
C98A H98A 0.9900 . ?
C98A H98B 0.9900 . ?
C99A H99A 0.9800 . ?
C99A H99B 0.9800 . ?
C99A H99C 0.9800 . ?
C97B C98B 1.489(11) . ?
C97B H97C 0.9900 . ?
C97B H97D 0.9900 . ?
C98B C99B 1.523(10) . ?
C98B H98C 0.9900 . ?
C98B H98D 0.9900 . ?
C99B H99D 0.9800 . ?
C99B H99E 0.9800 . ?
C99B H99F 0.9800 . ?
C100 O12 1.358(7) . ?
C100 C101 1.385(8) . ?
C100 C105 1.401(9) . ?
C101 C102 1.394(9) . ?
C102 C103 1.374(10) . ?
C102 H102 0.9500 . ?
C103 C104 1.382(9) . ?
C104 C105 1.386(9) . ?
C104 H104 0.9500 . ?
O12 C109 1.38(2) . ?
O12 C106 1.511(19) . ?
C106 C107 1.488(14) . ?
C106 H106 0.9900 . ?
C106 H107 0.9900 . ?
C107 C108 1.496(13) . ?
C107 H108 0.9900 . ?
C107 H109 0.9900 . ?
C108 H110 0.9800 . ?
C108 H111 0.9800 . ?
C108 H112 0.9800 . ?
C109 C110 1.481(15) . ?
C109 H113 0.9900 . ?
C109 H114 0.9900 . ?
C110 C111 1.475(15) . ?
C110 H115 0.9900 . ?
C110 H116 0.9900 . ?
C111 H117 0.9800 . ?
C111 H118 0.9800 . ?
C111 H119 0.9800 . ?
C1S C5S 1.527(3) . ?
C1S C4S 1.529(3) . ?
C1S C2S 1.531(3) . ?
C1S C3S 1.532(3) . ?
C2S H120 0.9800 . ?
C2S H121 0.9800 . ?
C2S H122 0.9800 . ?
C3S H123 0.9800 . ?
C3S H124 0.9800 . ?
C3S H125 0.9800 . ?
C4S H126 0.9800 . ?
C4S H127 0.9800 . ?
C4S H128 0.9800 . ?
C5S C6S 1.527(3) . ?
C5S H150 0.9900 . ?
C5S H151 0.9900 . ?
C6S C8S 1.529(3) . ?
C6S C7S 1.529(3) . ?
C6S H154 1.0000 . ?
C7S H129 0.9800 . ?
C7S H130 0.9800 . ?
C7S H131 0.9800 . ?
C8S H132 0.9800 . ?
C8S H133 0.9800 . ?
C8S H134 0.9800 . ?
C1W C5W 1.526(3) . ?
C1W C3W 1.530(3) . ?
C1W C4W 1.530(3) . ?
C1W C2W 1.531(3) . ?
C2W H135 0.9800 . ?
C2W H136 0.9800 . ?
C2W H137 0.9800 . ?
C3W H138 0.9800 . ?
C3W H139 0.9800 . ?
C3W H140 0.9800 . ?
C4W H141 0.9800 . ?
C4W H142 0.9800 . ?
C4W H143 0.9800 . ?
C5W C6W 1.528(3) . ?
C5W H152 0.9900 . ?
C5W H153 0.9900 . ?
C6W C8W 1.529(3) . ?
C6W C7W 1.530(3) . ?
C6W H174 1.0000 . ?
C7W H144 0.9800 . ?
C7W H145 0.9800 . ?
C7W H146 0.9800 . ?
C8W H175 0.9800 . ?
C8W H176 0.9800 . ?
C8W H177 0.9800 . ?
C1T C5T 1.520(3) . ?
C1T C4T 1.522(3) . ?
C1T C2T 1.524(3) . ?
C1T C3T 1.529(3) . ?
C2T H156 0.9800 . ?
C2T H157 0.9800 . ?
C2T H158 0.9800 . ?
C3T H168 0.9800 . ?
C3T H169 0.9800 . ?
C3T H170 0.9800 . ?
C4T H159 0.9800 . ?
C4T H160 0.9800 . ?
C4T H161 0.9800 . ?
C5T C6T 1.525(3) . ?
C5T H171 0.9900 . ?
C5T H172 0.9900 . ?
C6T C8T 1.529(3) . ?
C6T C7T 1.531(3) . ?
C6T H173 1.0000 . ?
C7T H162 0.9800 . ?
C7T H163 0.9800 . ?
C7T H164 0.9800 . ?
C8T H165 0.9800 . ?
C8T H166 0.9800 . ?
C8T H167 0.9800 . ?

loop_
_geom_torsion_atom_site_label_1
_geom_torsion_atom_site_label_2
_geom_torsion_atom_site_label_3
_geom_torsion_atom_site_label_4
_geom_torsion
_geom_torsion_site_symmetry_1
_geom_torsion_site_symmetry_2
_geom_torsion_site_symmetry_3
_geom_torsion_site_symmetry_4
_geom_torsion_publ_flag
O1 C1 C2 C3 -178.4(5) . . . . ?
C6 C1 C2 C3 -0.5(8) . . . . ?
O1 C1 C2 S1 8.1(7) . . . . ?
C6 C1 C2 S1 -174.0(4) . . . . ?
C15 S1 C2 C3 128.6(5) . . . . ?
C15 S1 C2 C1 -57.8(5) . . . . ?
C1 C2 C3 C4 0.1(8) . . . . ?
S1 C2 C3 C4 173.8(4) . . . . ?
C2 C3 C4 C5 0.3(9) . . . . ?
C2 C3 C4 Br1 178.0(4) . . . . ?
C3 C4 C5 C6 -0.1(9) . . . . ?
Br1 C4 C5 C6 -177.8(4) . . . . ?
C4 C5 C6 C1 -0.3(8) . . . . ?
C4 C5 C6 S4 -175.3(4) . . . . ?
O1 C1 C6 C5 178.6(5) . . . . ?
C2 C1 C6 C5 0.7(8) . . . . ?
O1 C1 C6 S4 -6.8(7) . . . . ?
C2 C1 C6 S4 175.3(4) . . . . ?
C33 S4 C6 C5 -131.3(5) . . . . ?
C33 S4 C6 C1 53.9(5) . . . . ?
C2 C1 O1 C7 -92.7(7) . . . . ?
C6 C1 O1 C7 89.4(7) . . . . ?
C1 O1 C7 C8 178.0(6) . . . . ?
O1 C7 C8 C9 179.4(7) . . . . ?
O2 C10 C11 C12 179.3(5) . . . . ?
C15 C10 C11 C12 1.6(8) . . . . ?
O2 C10 C11 S2 -6.8(7) . . . . ?
C15 C10 C11 S2 175.6(4) . . . . ?
C24 S2 C11 C12 -125.3(5) . . . . ?
C24 S2 C11 C10 60.7(5) . . . . ?
C10 C11 C12 C13 -0.7(9) . . . . ?
S2 C11 C12 C13 -174.9(5) . . . . ?
C11 C12 C13 C14 -0.1(9) . . . . ?
C11 C12 C13 Br2 -178.1(4) . . . . ?
C12 C13 C14 C15 0.0(9) . . . . ?
Br2 C13 C14 C15 178.0(4) . . . . ?
O2 C10 C15 C14 -179.3(5) . . . . ?
C11 C10 C15 C14 -1.7(8) . . . . ?
O2 C10 C15 S1 7.8(7) . . . . ?
C11 C10 C15 S1 -174.6(4) . . . . ?
C13 C14 C15 C10 0.9(8) . . . . ?
C13 C14 C15 S1 174.2(4) . . . . ?
C2 S1 C15 C10 -56.7(5) . . . . ?
C2 S1 C15 C14 130.3(5) . . . . ?
C15 C10 O2 C16 -89.8(7) . . . . ?
C11 C10 O2 C16 92.6(7) . . . . ?
C10 O2 C16 C17B 170.4(14) . . . . ?
C10 O2 C16 C17A -177.7(8) . . . . ?
O2 C16 C17A C18A -172.4(11) . . . . ?
O2 C16 C17B C18B 56(3) . . . . ?
O3 C19 C20 C21 179.2(5) . . . . ?
C24 C19 C20 C21 -1.7(8) . . . . ?
O3 C19 C20 S3 5.5(8) . . . . ?
C24 C19 C20 S3 -175.5(4) . . . . ?
C29 S3 C20 C21 132.1(5) . . . . ?
C29 S3 C20 C19 -53.9(5) . . . . ?
C19 C20 C21 C22 1.5(9) . . . . ?
S3 C20 C21 C22 175.7(5) . . . . ?
C20 C21 C22 C23 0.2(9) . . . . ?
C20 C21 C22 Br3 177.0(4) . . . . ?
C21 C22 C23 C24 -1.6(9) . . . . ?
Br3 C22 C23 C24 -178.5(4) . . . . ?
O3 C19 C24 C23 179.3(5) . . . . ?
C20 C19 C24 C23 0.2(8) . . . . ?
O3 C19 C24 S2 -8.9(7) . . . . ?
C20 C19 C24 S2 172.0(4) . . . . ?
C22 C23 C24 C19 1.4(8) . . . . ?
C22 C23 C24 S2 -171.1(4) . . . . ?
C11 S2 C24 C19 52.1(5) . . . . ?
C11 S2 C24 C23 -135.8(4) . . . . ?
C20 C19 O3 C25A -97.2(12) . . . . ?
C24 C19 O3 C25A 83.7(12) . . . . ?
C20 C19 O3 C25B -80.2(11) . . . . ?
C24 C19 O3 C25B 100.7(11) . . . . ?
C19 O3 C25A C26A 149.1(14) . . . . ?
O3 C25A C26A C27A 56(3) . . . . ?
C19 O3 C25B C26B -167.4(11) . . . . ?
O3 C25B C26B C27B -42(2) . . . . ?
O4 C28 C29 C30 -179.2(5) . . . . ?
C33 C28 C29 C30 -1.7(8) . . . . ?
O4 C28 C29 S3 9.2(8) . . . . ?
C33 C28 C29 S3 -173.3(4) . . . . ?
C20 S3 C29 C28 -53.2(6) . . . . ?
C20 S3 C29 C30 135.0(5) . . . . ?
C28 C29 C30 C31 1.9(9) . . . . ?
S3 C29 C30 C31 174.2(5) . . . . ?
C29 C30 C31 C32 -0.4(9) . . . . ?
C29 C30 C31 Br4 176.8(4) . . . . ?
C30 C31 C32 C33 -1.3(9) . . . . ?
Br4 C31 C32 C33 -178.6(4) . . . . ?
C31 C32 C33 C28 1.5(8) . . . . ?
C31 C32 C33 S4 -171.0(4) . . . . ?
O4 C28 C33 C32 177.6(5) . . . . ?
C29 C28 C33 C32 0.1(8) . . . . ?
O4 C28 C33 S4 -10.5(7) . . . . ?
C29 C28 C33 S4 172.0(4) . . . . ?
C6 S4 C33 C32 -130.7(5) . . . . ?
C6 S4 C33 C28 57.0(5) . . . . ?
C29 C28 O4 C34A -96(3) . . . . ?
C33 C28 O4 C34A 86(3) . . . . ?
C29 C28 O4 C34B -85.2(11) . . . . ?
C33 C28 O4 C34B 97.3(11) . . . . ?
C28 O4 C34A C35A 157(3) . . . . ?
O4 C34A C35A C36A 56(6) . . . . ?
C28 O4 C34B C35B -163.3(11) . . . . ?
O4 C34B C35B C36B -46(2) . . . . ?
O5 C37 C38 C39 178.3(5) . . . . ?
C42 C37 C38 C39 -0.1(8) . . . . ?
O5 C37 C38 S8 -7.7(8) . . . . ?
C42 C37 C38 S8 173.9(4) . . . . ?
C69 S8 C38 C39 -130.2(5) . . . . ?
C69 S8 C38 C37 55.6(5) . . . . ?
C37 C38 C39 C40 0.3(9) . . . . ?
S8 C38 C39 C40 -174.0(4) . . . . ?
C38 C39 C40 C41 -0.3(9) . . . . ?
C38 C39 C40 Br5 -178.5(4) . . . . ?
C39 C40 C41 C42 0.1(9) . . . . ?
Br5 C40 C41 C42 178.2(4) . . . . ?
C40 C41 C42 C37 0.2(9) . . . . ?
C40 C41 C42 S5 175.1(5) . . . . ?
O5 C37 C42 C41 -178.6(5) . . . . ?
C38 C37 C42 C41 -0.1(8) . . . . ?
O5 C37 C42 S5 6.8(8) . . . . ?
C38 C37 C42 S5 -174.8(4) . . . . ?
C51 S5 C42 C41 129.7(5) . . . . ?
C51 S5 C42 C37 -55.6(6) . . . . ?
C38 C37 O5 C43 90.0(7) . . . . ?
C42 C37 O5 C43 -91.5(7) . . . . ?
C37 O5 C43 C44 179.5(5) . . . . ?
O5 C43 C44 C45 175.7(7) . . . . ?
O6 C46 C47 C48 179.7(5) . . . . ?
C51 C46 C47 C48 1.6(8) . . . . ?
O6 C46 C47 S6 -7.2(8) . . . . ?
C51 C46 C47 S6 174.7(4) . . . . ?
C56 S6 C47 C46 51.7(6) . . . . ?
C56 S6 C47 C48 -134.9(5) . . . . ?
C46 C47 C48 C49 -1.7(9) . . . . ?
S6 C47 C48 C49 -175.3(5) . . . . ?
C47 C48 C49 C50 0.4(9) . . . . ?
C47 C48 C49 Br6 -177.8(4) . . . . ?
C48 C49 C50 C51 0.9(9) . . . . ?
Br6 C49 C50 C51 179.2(4) . . . . ?
C49 C50 C51 C46 -1.0(9) . . . . ?
C49 C50 C51 S5 170.4(5) . . . . ?
O6 C46 C51 C50 -178.4(5) . . . . ?
C47 C46 C51 C50 -0.3(8) . . . . ?
O6 C46 C51 S5 10.9(7) . . . . ?
C47 C46 C51 S5 -171.0(4) . . . . ?
C42 S5 C51 C50 134.7(5) . . . . ?
C42 S5 C51 C46 -54.4(5) . . . . ?
C47 C46 O6 C52B 102.6(15) . . . . ?
C51 C46 O6 C52B -79.3(15) . . . . ?
C47 C46 O6 C52A 80.7(9) . . . . ?
C51 C46 O6 C52A -101.2(8) . . . . ?
C46 O6 C52A C53A 163.8(9) . . . . ?
O6 C52A C53A C54A 40.6(17) . . . . ?
C46 O6 C52B C53B -151.2(18) . . . . ?
O6 C52B C53B C54B -54(4) . . . . ?
O7 C55 C56 C57 178.8(5) . . . . ?
C60 C55 C56 C57 1.6(8) . . . . ?
O7 C55 C56 S6 -8.3(8) . . . . ?
C60 C55 C56 S6 174.6(4) . . . . ?
C47 S6 C56 C57 -132.2(5) . . . . ?
C47 S6 C56 C55 54.5(6) . . . . ?
C55 C56 C57 C58 -2.3(9) . . . . ?
S6 C56 C57 C58 -175.9(5) . . . . ?
C56 C57 C58 C59 1.2(9) . . . . ?
C56 C57 C58 Br7 -176.1(4) . . . . ?
C57 C58 C59 C60 0.7(9) . . . . ?
Br7 C58 C59 C60 178.0(4) . . . . ?
C58 C59 C60 C55 -1.4(8) . . . . ?
C58 C59 C60 S7 170.7(4) . . . . ?
O7 C55 C60 C59 -177.0(5) . . . . ?
C56 C55 C60 C59 0.2(8) . . . . ?
O7 C55 C60 S7 11.5(7) . . . . ?
C56 C55 C60 S7 -171.3(4) . . . . ?
C65 S7 C60 C59 132.6(5) . . . . ?
C65 S7 C60 C55 -55.5(5) . . . . ?
C56 C55 O7 C61 80.2(7) . . . . ?
C60 C55 O7 C61 -102.6(7) . . . . ?
C55 O7 C61 C62 167.5(6) . . . . ?
O7 C61 C62 C63 48.0(11) . . . . ?
O8 C64 C65 C66 178.8(5) . . . . ?
C69 C64 C65 C66 -3.1(8) . . . . ?
O8 C64 C65 S7 5.7(8) . . . . ?
C69 C64 C65 S7 -176.2(4) . . . . ?
C60 S7 C65 C66 128.5(5) . . . . ?
C60 S7 C65 C64 -58.1(5) . . . . ?
C64 C65 C66 C67 3.5(9) . . . . ?
S7 C65 C66 C67 176.9(5) . . . . ?
C65 C66 C67 C68 -1.9(9) . . . . ?
C65 C66 C67 Br8 176.4(5) . . . . ?
C66 C67 C68 C69 -0.1(9) . . . . ?
Br8 C67 C68 C69 -178.3(4) . . . . ?
C67 C68 C69 C64 0.4(9) . . . . ?
C67 C68 C69 S8 -174.0(5) . . . . ?
O8 C64 C69 C68 179.2(5) . . . . ?
C65 C64 C69 C68 1.1(8) . . . . ?
O8 C64 C69 S8 -6.7(7) . . . . ?
C65 C64 C69 S8 175.2(4) . . . . ?
C38 S8 C69 C68 -127.6(5) . . . . ?
C38 S8 C69 C64 58.1(5) . . . . ?
C69 C64 O8 C70 92.2(6) . . . . ?
C65 C64 O8 C70 -89.7(7) . . . . ?
C64 O8 C70 C71 -177.2(6) . . . . ?
O8 C70 C71 C72 175.9(8) . . . . ?
O9 C73 C74 C75 178.5(5) . . . . ?
C78 C73 C74 C75 1.0(8) . . . . ?
O9 C73 C74 S12 -6.9(7) . . . . ?
C78 C73 C74 S12 175.6(4) . . . . ?
C105 S12 C74 C75 -128.4(5) . . . . ?
C105 S12 C74 C73 56.9(5) . . . . ?
C73 C74 C75 C76 -0.8(9) . . . . ?
S12 C74 C75 C76 -175.6(5) . . . . ?
C74 C75 C76 C77 0.3(9) . . . . ?
C74 C75 C76 Br9 -177.4(4) . . . . ?
C75 C76 C77 C78 0.0(9) . . . . ?
Br9 C76 C77 C78 177.7(4) . . . . ?
C76 C77 C78 C73 0.2(9) . . . . ?
C76 C77 C78 S9 174.6(4) . . . . ?
O9 C73 C78 C77 -178.2(5) . . . . ?
C74 C73 C78 C77 -0.7(8) . . . . ?
O9 C73 C78 S9 7.7(7) . . . . ?
C74 C73 C78 S9 -174.8(4) . . . . ?
C87 S9 C78 C77 126.4(5) . . . . ?
C87 S9 C78 C73 -59.3(5) . . . . ?
C78 C73 O9 C79 -91.9(7) . . . . ?
C74 C73 O9 C79 90.6(6) . . . . ?
C73 O9 C79 C80 177.5(6) . . . . ?
O9 C79 C80 C81 -178.7(7) . . . . ?
O10 C82 C83 C84 -178.9(5) . . . . ?
C87 C82 C83 C84 3.4(9) . . . . ?
O10 C82 C83 S10 -4.8(8) . . . . ?
C87 C82 C83 S10 177.4(4) . . . . ?
C96 S10 C83 C84 -127.3(5) . . . . ?
C96 S10 C83 C82 58.4(6) . . . . ?
C82 C83 C84 C85 -3.0(9) . . . . ?
S10 C83 C84 C85 -177.4(5) . . . . ?
C83 C84 C85 C86 1.1(9) . . . . ?
C83 C84 C85 Br10 -176.8(4) . . . . ?
C84 C85 C86 C87 0.4(9) . . . . ?
Br10 C85 C86 C87 178.3(4) . . . . ?
C85 C86 C87 C82 0.0(9) . . . . ?
C85 C86 C87 S9 173.3(5) . . . . ?
O10 C82 C87 C86 -179.6(5) . . . . ?
C83 C82 C87 C86 -1.8(9) . . . . ?
O10 C82 C87 S9 7.4(8) . . . . ?
C83 C82 C87 S9 -174.8(4) . . . . ?
C78 S9 C87 C86 130.4(5) . . . . ?
C78 S9 C87 C82 -56.4(6) . . . . ?
C83 C82 O10 C88 90.4(7) . . . . ?
C87 C82 O10 C88 -91.9(7) . . . . ?
C82 O10 C88 C89A 167.2(16) . . . . ?
C82 O10 C88 C89B -176.5(7) . . . . ?
O10 C88 C89A C90A 58(4) . . . . ?
O10 C88 C89B C90B -177.5(10) . . . . ?
O11 C91 C92 C93 -178.2(5) . . . . ?
C96 C91 C92 C93 -0.8(8) . . . . ?
O11 C91 C92 S11 7.1(8) . . . . ?
C96 C91 C92 S11 -175.4(4) . . . . ?
C101 S11 C92 C93 132.3(5) . . . . ?
C101 S11 C92 C91 -52.9(6) . . . . ?
C91 C92 C93 C94 1.1(9) . . . . ?
S11 C92 C93 C94 176.2(5) . . . . ?
C92 C93 C94 C95 -0.4(9) . . . . ?
C92 C93 C94 Br11 176.8(4) . . . . ?
C93 C94 C95 C96 -0.7(9) . . . . ?
Br11 C94 C95 C96 -177.9(4) . . . . ?
C94 C95 C96 C91 1.0(8) . . . . ?
C94 C95 C96 S10 -170.6(4) . . . . ?
O11 C91 C96 C95 177.2(5) . . . . ?
C92 C91 C96 C95 -0.3(8) . . . . ?
O11 C91 C96 S10 -11.8(7) . . . . ?
C92 C91 C96 S10 170.7(4) . . . . ?
C83 S10 C96 C95 -134.9(5) . . . . ?
C83 S10 C96 C91 53.8(6) . . . . ?
C92 C91 O11 C97B -76.2(8) . . . . ?
C96 C91 O11 C97B 106.4(7) . . . . ?
C92 C91 O11 C97A -98.7(19) . . . . ?
C96 C91 O11 C97A 83.9(19) . . . . ?
C91 O11 C97A C98A 151(2) . . . . ?
O11 C97A C98A C99A 41(4) . . . . ?
C91 O11 C97B C98B -163.9(7) . . . . ?
O11 C97B C98B C99B -51.2(12) . . . . ?
O12 C100 C101 C102 -178.3(5) . . . . ?
C105 C100 C101 C102 -1.4(8) . . . . ?
O12 C100 C101 S11 8.3(8) . . . . ?
C105 C100 C101 S11 -174.7(4) . . . . ?
C92 S11 C101 C100 -52.9(6) . . . . ?
C92 S11 C101 C102 133.5(5) . . . . ?
C100 C101 C102 C103 1.3(9) . . . . ?
S11 C101 C102 C103 175.1(5) . . . . ?
C101 C102 C103 C104 -0.5(9) . . . . ?
C101 C102 C103 Br12 177.4(4) . . . . ?
C102 C103 C104 C105 -0.1(9) . . . . ?
Br12 C103 C104 C105 -178.0(4) . . . . ?
C103 C104 C105 C100 0.0(9) . . . . ?
C103 C104 C105 S12 -171.8(5) . . . . ?
O12 C100 C105 C104 177.7(5) . . . . ?
C101 C100 C105 C104 0.7(8) . . . . ?
O12 C100 C105 S12 -11.1(7) . . . . ?
C101 C100 C105 S12 171.9(4) . . . . ?
C74 S12 C105 C104 -132.1(5) . . . . ?
C74 S12 C105 C100 56.4(6) . . . . ?
C101 C100 O12 C109 -97.0(14) . . . . ?
C105 C100 O12 C109 86.1(14) . . . . ?
C101 C100 O12 C106 -83.4(12) . . . . ?
C105 C100 O12 C106 99.6(12) . . . . ?
C100 O12 C106 C107 -164.0(12) . . . . ?
O12 C106 C107 C108 -36(2) . . . . ?
C100 O12 C109 C110 155.0(16) . . . . ?
O12 C109 C110 C111 48(3) . . . . ?
C4S C1S C5S C6S -49.0(11) . . . . ?
C2S C1S C5S C6S 78.9(11) . . . . ?
C3S C1S C5S C6S -165.1(11) . . . . ?
C1S C5S C6S C8S -93.0(14) . . . . ?
C1S C5S C6S C7S 139.0(14) . . . . ?
C3W C1W C5W C6W 118.3(16) . . . . ?
C4W C1W C5W C6W 2.1(17) . . . . ?
C2W C1W C5W C6W -125.6(16) . . . . ?
C1W C5W C6W C8W 105.4(18) . . . . ?
C1W C5W C6W C7W -127.0(17) . . . . ?
C4T C1T C5T C6T 38.1(18) . . . . ?
C2T C1T C5T C6T -92.9(17) . . . . ?
C3T C1T C5T C6T 152.7(17) . . . . ?
C1T C5T C6T C8T -45.1(16) . . . . ?
C1T C5T C6T C7T -172.9(16) . . . . ?
